data_7713645
loop_
_publ_author_name
'Wenger, John S.'
'Getahun, Addis'
'Johnstone, Timothy C.'

_publ_section_title
;
 Variation in pnictogen-oxygen bonding unlocks greatly enhanced
 Br&#xf8;nsted basicity for the monomeric stibine oxide.
;
_journal_name_full 'Dalton transactions (Cambridge, England : 2003)'
_journal_paper_doi 10.1039/d3dt02113k
_journal_year 2023
_chemical_formula_moiety 'C36 H52 As O, C6 H2 N3 O7, 0.75(C6 H12)'
_chemical_formula_sum 'C46.5 H63 As N3 O8'
_chemical_formula_weight 866.92
_space_group_crystal_system triclinic
_space_group_IT_number 2
_space_group_name_Hall '-P 1'
_space_group_name_H-M_alt 'P -1'
_atom_sites_solution_hydrogens mixed
_atom_sites_solution_primary dual
_audit_creation_date 2022-07-13
_audit_creation_method
;
Olex2 1.5
(compiled 2022.04.07 svn.rca3783a0 for OlexSys, GUI svn.r6498)
;
_audit_update_record
;
2023-03-21 deposited with the CCDC.	2023-07-28 downloaded from the CCDC.
;
_cell_angle_alpha 87.8670(10)
_cell_angle_beta 80.2660(10)
_cell_angle_gamma 88.6100(10)
_cell_formula_units_Z 4
_cell_length_a 11.82030(10)
_cell_length_b 15.2864(2)
_cell_length_c 24.9112(2)
_cell_measurement_reflns_used 42522
_cell_measurement_temperature 100.00(10)
_cell_measurement_theta_max 77.0650
_cell_measurement_theta_min 2.8610
_cell_volume 4432.59(8)
_computing_cell_refinement 'CrysAlisPro 1.171.42.53a (Rigaku OD, 2022)'
_computing_data_collection 'CrysAlisPro 1.171.42.53a (Rigaku OD, 2022)'
_computing_data_reduction 'CrysAlisPro 1.171.42.53a (Rigaku OD, 2022)'
_computing_molecular_graphics 'Olex2 1.5 (Dolomanov et al., 2009)'
_computing_publication_material 'Olex2 1.5 (Dolomanov et al., 2009)'
_computing_structure_refinement 'SHELXL 2018/3 (Sheldrick, 2015)'
_computing_structure_solution 'SHELXT 2018/2 (Sheldrick, 2018)'
_diffrn_ambient_environment N~2~
_diffrn_ambient_temperature 100.00(10)
_diffrn_detector 'Hybrid Pixel Array Detector'
_diffrn_detector_area_resol_mean 10.0000
_diffrn_detector_type HyPix
_diffrn_measured_fraction_theta_full 1.000
_diffrn_measured_fraction_theta_max 1.000
_diffrn_measurement_details
;
List of Runs (angles in degrees, time in seconds):

  # Type    Start    End  Width  t~exp~   \w     \q     \k     \f   Frames
#--------------------------------------------------------------------------
  1  \w     74.00 106.00   0.50    0.35    --  105.75 -99.00 -90.00   64
  2  \w     53.00  79.00   0.50    0.09    --   49.66-125.00 -30.00   52
  3  \w     65.00 100.00   0.50    0.35    --  105.75-125.00   0.00   70
  4  \w     38.00  64.00   0.50    0.35    --  105.75 -99.00 -90.00   52
  5  \w     35.00 104.00   0.50    0.35    --  105.75 -99.00   0.00  138
  6  \w     68.00  94.00   0.50    0.35    --  105.75 -99.00  30.00   52
  7  \w     35.00  63.00   0.50    0.35    --  105.75 -99.00  30.00   56
  8  \w     50.00 106.00   0.50    0.35    --  105.75 -99.00  60.00  112
  9  \w     72.00 104.00   0.50    0.35    --  105.75 -99.00  90.00   64
 10  \w     34.00 106.00   0.50    0.35    --  105.75 -99.00 150.00  144
 11  \w     54.00  97.00   0.50    0.35    --  105.75 -99.00 -60.00   86
 12  \w     35.00  61.00   0.50    0.35    --  105.75 -99.00-150.00   52
 13  \w     51.00  93.00   0.50    0.35    --  105.75 -99.00-180.00   84
 14  \w     68.00 104.00   0.50    0.35    --  105.75 -99.00-150.00   72
 15  \w    -20.00  26.00   0.50    0.09    --   49.66 -16.00 -76.00   92
 16  \w     34.00  67.00   0.50    0.35    --  105.75 -57.00-180.00   66
 17  \w     81.00 106.00   0.50    0.35    --  105.75 -77.00-180.00   50
 18  \w     42.00  67.00   0.50    0.35    --  105.75 -57.00-120.00   50
 19  \w     77.00 103.00   0.50    0.35    --  105.75 -77.00  60.00   52
 20  \w     35.00  69.00   0.50    0.35    --  105.75 -77.00  60.00   68
 21  \w     35.00  63.00   0.50    0.35    --  105.75 -57.00  90.00   56
 22  \w     39.00  67.00   0.50    0.35    --  105.75 -57.00 120.00   56
 23  \w     35.00  66.00   0.50    0.35    --  105.75 -57.00  60.00   62
 24  \w     34.00  63.00   0.50    0.35    --  105.75 -57.00 -90.00   58
 25  \w     98.00 175.00   0.50    0.35    --  105.75  16.00  93.00  154
 26  \w    109.00 166.00   0.50    0.35    --  105.75  77.00 150.00  114
 27  \w     93.00 161.00   0.50    0.35    --  105.75  57.00  30.00  136
 28  \w    123.00 170.00   0.50    0.35    --  105.75  19.00 -30.00   94
 29  \w     98.00 132.00   0.50    0.35    --  105.75  38.00 -90.00   68
 30  \w    148.00 176.00   0.50    0.35    --  105.75  38.00 -90.00   56
 31  \w    100.00 175.00   0.50    0.35    --  105.75  19.00-180.00  150
 32  \w     90.00 122.00   0.50    0.09    --   49.66  57.00 -90.00   64
 33  \w     71.00 122.00   0.50    0.09    --   49.66  16.00  93.00  102
 34  \w    -62.00  21.00   0.50    0.09    --  -49.66  57.00  90.00  166
 35  \w    -39.00 -13.00   0.50    0.35    --  -84.25  38.00  60.00   52
 36  \w    -23.00  24.00   0.50    0.09    --  -49.66  16.00  93.00   94
 37  \w    -40.00 -13.00   0.50    0.35    --  -84.25  38.00 -90.00   54
 38  \w    -65.00 -12.00   0.50    0.35    --  -84.25  57.00-120.00  106
 39  \w    -30.00  22.00   0.50    0.09    --  -49.66  38.00-150.00  104
 40  \w   -107.00 -41.00   0.50    0.09    --  -49.66 -16.00 -76.00  132
 41  \w   -116.00 -84.00   0.50    0.09    --  -49.66 -57.00 -60.00   64
 42  \w   -111.00 -85.00   0.50    0.09    --  -49.66 -57.00 -30.00   52
 43  \w   -136.00-110.00   0.50    0.35    --  -84.25 -99.00  90.00   52
 44  \w   -156.00 -76.00   0.50    0.35    --  -84.25 -16.00 -76.00  160
 45  \w    -70.00 -44.00   0.50    0.09    --  -49.66 125.00-180.00   52
 46  \w    -75.00 -42.00   0.50    0.35    --  -84.25 125.00 -90.00   66
;
_diffrn_measurement_device 'four-circle diffractometer'
_diffrn_measurement_device_type 'XtaLAB Synergy, Dualflex, HyPix'
_diffrn_measurement_method '\w scans'
_diffrn_orient_matrix_type 'CrysAlisPro convention (1999,Acta A55,543-557)'
_diffrn_orient_matrix_UB_11 -0.0781647000
_diffrn_orient_matrix_UB_12 0.0773560000
_diffrn_orient_matrix_UB_13 -0.0128555000
_diffrn_orient_matrix_UB_21 -0.0979582000
_diffrn_orient_matrix_UB_22 -0.0638455000
_diffrn_orient_matrix_UB_23 -0.0019747000
_diffrn_orient_matrix_UB_31 -0.0422666000
_diffrn_orient_matrix_UB_32 0.0106723000
_diffrn_orient_matrix_UB_33 0.0614189000
_diffrn_radiation_monochromator mirror
_diffrn_radiation_probe x-ray
_diffrn_radiation_type 'Cu K\a'
_diffrn_radiation_wavelength 1.54184
_diffrn_reflns_av_R_equivalents 0.0359
_diffrn_reflns_av_unetI/netI 0.0327
_diffrn_reflns_Laue_measured_fraction_full 1.000
_diffrn_reflns_Laue_measured_fraction_max 1.000
_diffrn_reflns_limit_h_max 14
_diffrn_reflns_limit_h_min -14
_diffrn_reflns_limit_k_max 18
_diffrn_reflns_limit_k_min -18
_diffrn_reflns_limit_l_max 29
_diffrn_reflns_limit_l_min -25
_diffrn_reflns_number 60318
_diffrn_reflns_point_group_measured_fraction_full 1.000
_diffrn_reflns_point_group_measured_fraction_max 1.000
_diffrn_reflns_theta_full 67.077
_diffrn_reflns_theta_max 67.077
_diffrn_reflns_theta_min 2.893
_diffrn_source 'micro-focus sealed X-ray tube'
_diffrn_source_type 'PhotonJet (Cu) X-ray Source'
_exptl_absorpt_coefficient_mu 1.486
_exptl_absorpt_correction_T_max 1.000
_exptl_absorpt_correction_T_min 0.509
_exptl_absorpt_correction_type gaussian
_exptl_absorpt_process_details
;
CrysAlisPro 1.171.42.53a (Rigaku Oxford Diffraction, 2022)
Numerical absorption correction based on gaussian integration over
a multifaceted crystal model
Empirical absorption correction using spherical harmonics,
implemented in SCALE3 ABSPACK scaling algorithm.
;
_exptl_crystal_colour colorless
_exptl_crystal_density_diffrn 1.299
_exptl_crystal_description block
_exptl_crystal_F_000 1840
_exptl_crystal_size_max 0.19
_exptl_crystal_size_mid 0.13
_exptl_crystal_size_min 0.08
_refine_diff_density_max 0.664
_refine_diff_density_min -0.606
_refine_diff_density_rms 0.051
_refine_ls_extinction_method none
_refine_ls_goodness_of_fit_ref 1.048
_refine_ls_hydrogen_treatment mixed
_refine_ls_matrix_type full
_refine_ls_number_parameters 1086
_refine_ls_number_reflns 15821
_refine_ls_number_restraints 25
_refine_ls_restrained_S_all 1.072
_refine_ls_R_factor_all 0.0345
_refine_ls_R_factor_gt 0.0311
_refine_ls_shift/su_max 0.004
_refine_ls_shift/su_mean 0.000
_refine_ls_structure_factor_coef Fsqd
_refine_ls_weighting_details 'w=1/[\s^2^(Fo^2^)+(0.0347P)^2^+2.5076P] where P=(Fo^2^+2Fc^2^)/3'
_refine_ls_weighting_scheme calc
_refine_ls_wR_factor_gt 0.0779
_refine_ls_wR_factor_ref 0.0799
_reflns_Friedel_coverage 0.000
_reflns_number_gt 14390
_reflns_number_total 15821
_reflns_threshold_expression 'I > 2\s(I)'
_cod_data_source_file d3dt02113k2.cif
_cod_data_source_block 4b
_cod_original_formula_sum 'C46.50 H63 As N3 O8'
_cod_database_code 7713645
_shelx_shelxl_version_number 2018/3
_chemical_oxdiff_formula 'C42 H54 O8 As1 N3'
_chemical_oxdiff_usercomment 'Dipp3SbOH CF3SO3 JSW0564'
_shelx_space_group_comment
;
The symmetry employed for this shelxl refinement is uniquely defined
by the following loop, which should always be used as a source of
symmetry information in preference to the above space-group names.
They are only intended as comments.
;
_shelx_estimated_absorpt_t_max 0.890
_shelx_estimated_absorpt_t_min 0.766
_olex2_refinement_description
;
1. Fixed Uiso
 At 1.2 times of:
  All C(H) groups, All C(H,H) groups
 At 1.5 times of:
  All C(H,H,H) groups
2. Restrained distances
 O11-H11
 0.84 with sigma of 0.02
 O21-H21
 0.84 with sigma of 0.02
 C102-C103
 1.51 with sigma of 0.001
 C102-C101
 1.51 with sigma of 0.001
3. Uiso/Uaniso restraints and constraints
C101 \\sim C102 \\sim C103: within 2A with sigma of 0.005 and sigma for
terminal atoms of 0.01 within 2A
4. Rigid body (RIGU) restrains
 C101, C102, C103
 with sigma for 1-2 distances of 0.001 and sigma for 1-3 distances of 0.001
5.a Ternary CH refined with riding coordinates:
 C27(H27), C78(H78), C67(H67), C17(H17), C18(H18), C57(H57), C58(H58),
 C38(H38), C77(H77), C37(H37), C68(H68), C28(H28)
5.b Secondary CH2 refined with riding coordinates:
 C96(H96A,H96B), C91(H91A,H91B), C92(H92A,H92B), C93(H93A,H93B), C94(H94A,
 H94B), C95(H95A,H95B), C102(H10A,H10B), C101(H10C,H10D), C103(H10E,H10F)
5.c Aromatic/amide H refined with riding coordinates:
 C45(H45), C83(H83), C13(H13), C14(H14), C43(H43), C15(H15), C24(H24),
 C23(H23), C55(H55), C74(H74), C35(H35), C25(H25), C73(H73), C54(H54), C53(H53),
  C65(H65), C75(H75), C63(H63), C64(H64), C33(H33), C85(H85), C34(H34)
5.d Idealised Me refined as rotating group:
 C172(H17A,H17B,H17C), C781(H78A,H78B,H78C), C181(H18A,H18B,H18C), C782(H78D,
 H78E,H78F), C271(H27A,H27B,H27C), C572(H57A,H57B,H57C), C171(H17D,H17E,H17F),
 C272(H27D,H27E,H27F), C182(H18D,H18E,H18F), C571(H57D,H57E,H57F), C671(H67A,
 H67B,H67C), C771(H77A,H77B,H77C), C372(H37A,H37B,H37C), C581(H58A,H58B,H58C),
 C682(H68A,H68B,H68C), C582(H58D,H58E,H58F), C672(H67D,H67E,H67F), C381(H38A,
 H38B,H38C), C281(H28A,H28B,H28C), C772(H77D,H77E,H77F), C371(H37D,H37E,H37F),
 C382(H38D,H38E,H38F), C681(H68D,H68E,H68F), C282(H28D,H28E,H28F)
;
_olex2_submission_special_instructions 'No special instructions were received'
_oxdiff_exptl_absorpt_empirical_details
;
Empirical correction (ABSPACK) includes:
- Absorption correction using spherical harmonics
- Frame scaling
- Detector area scaling
;
_oxdiff_exptl_absorpt_empirical_full_max 1.426
_oxdiff_exptl_absorpt_empirical_full_min 0.811

loop_
_space_group_symop_operation_xyz
'x, y, z'
'-x, -y, -z'

loop_
_atom_site_label
_atom_site_type_symbol
_atom_site_fract_x
_atom_site_fract_y
_atom_site_fract_z
_atom_site_U_iso_or_equiv
_atom_site_adp_type
_atom_site_occupancy
_atom_site_site_symmetry_order
_atom_site_calc_flag
_atom_site_refinement_flags_posn
_atom_site_refinement_flags_adp
_atom_site_refinement_flags_occupancy
_atom_site_disorder_assembly
_atom_site_disorder_group
As1 As 0.33187(2) 0.77763(2) 0.62902(2) 0.01278(5) Uani 1 1 d . . . . .
As2 As 0.71802(2) 0.25852(2) 0.82536(2) 0.01362(5) Uani 1 1 d . . . . .
O11 O 0.26337(10) 0.84685(7) 0.58815(4) 0.0155(2) Uani 1 1 d D . . . .
O12 O 0.11925(10) 0.75452(8) 0.54390(5) 0.0189(2) Uani 1 1 d . . . . .
O21 O 0.73155(10) 0.26076(8) 0.89319(4) 0.0187(2) Uani 1 1 d D . . . .
O22 O 0.47572(10) 0.75559(8) 1.05434(5) 0.0229(3) Uani 1 1 d . . . . .
O17 O 0.06596(10) 0.97849(8) 0.44655(5) 0.0199(2) Uani 1 1 d . . . . .
O18 O 0.15777(11) 0.92302(8) 0.50810(5) 0.0272(3) Uani 1 1 d . . . . .
O16 O -0.19176(11) 0.82341(8) 0.36621(5) 0.0262(3) Uani 1 1 d . . . . .
O15 O -0.22150(11) 0.68582(8) 0.38579(5) 0.0257(3) Uani 1 1 d . . . . .
O24 O 0.36399(12) 0.85001(10) 0.91431(5) 0.0313(3) Uani 1 1 d . . . . .
O23 O 0.30885(11) 0.78273(10) 0.99216(5) 0.0319(3) Uani 1 1 d . . . . .
O25 O 0.73089(13) 0.77738(10) 0.81290(5) 0.0343(3) Uani 1 1 d . . . . .
N4 N 0.38376(13) 0.80594(10) 0.95452(6) 0.0230(3) Uani 1 1 d . . . . .
N3 N 0.08722(12) 0.91776(9) 0.47763(5) 0.0168(3) Uani 1 1 d . . . . .
N2 N -0.17848(12) 0.75613(9) 0.39310(6) 0.0188(3) Uani 1 1 d . . . . .
O13 O 0.08225(13) 0.55864(10) 0.51845(7) 0.0418(4) Uani 1 1 d . . . . .
O14 O -0.06247(16) 0.59732(10) 0.57898(6) 0.0464(4) Uani 1 1 d . . . . .
N5 N 0.77044(14) 0.76672(11) 0.85521(6) 0.0288(4) Uani 1 1 d . . . . .
C41 C 0.05018(14) 0.76119(11) 0.51064(6) 0.0163(3) Uani 1 1 d . . . . .
C42 C -0.01612(15) 0.68637(11) 0.50190(7) 0.0187(3) Uani 1 1 d . . . . .
C31 C 0.24667(15) 0.79922(11) 0.70265(6) 0.0175(3) Uani 1 1 d . . . . .
O26 O 0.87335(13) 0.75911(13) 0.85620(6) 0.0487(4) Uani 1 1 d . . . . .
N1 N 0.00294(14) 0.60758(10) 0.53568(6) 0.0259(3) Uani 1 1 d . . . . .
C27 C 0.42832(14) 0.74901(11) 0.50018(7) 0.0184(3) Uani 1 1 d . . . . .
H27 H 0.424769 0.800419 0.524125 0.022 Uiso 1 1 calc R U . . .
C21 C 0.33602(14) 0.66702(11) 0.59215(7) 0.0162(3) Uani 1 1 d . . . . .
O28 O 0.69948(16) 0.77101(15) 1.08643(7) 0.0622(6) Uani 1 1 d . . . . .
C46 C 0.02626(14) 0.83598(11) 0.47714(6) 0.0164(3) Uani 1 1 d . . . . .
C81 C 0.53752(15) 0.75816(11) 1.00827(7) 0.0194(3) Uani 1 1 d . . . . .
C71 C 0.85827(14) 0.19818(11) 0.79210(6) 0.0172(3) Uani 1 1 d . . . . .
C51 C 0.72533(14) 0.38454(11) 0.80403(6) 0.0161(3) Uani 1 1 d . . . . .
N6 N 0.70373(14) 0.71629(13) 1.05289(7) 0.0339(4) Uani 1 1 d . . . . .
C45 C -0.05065(14) 0.83436(11) 0.44089(6) 0.0167(3) Uani 1 1 d . . . . .
H45 H -0.064674 0.885727 0.420186 0.020 Uiso 1 1 calc R U . . .
C82 C 0.50260(15) 0.78080(11) 0.95655(7) 0.0196(3) Uani 1 1 d . . . . .
C83 C 0.57772(16) 0.78319(11) 0.90767(7) 0.0211(4) Uani 1 1 d . . . . .
H83 H 0.550541 0.799015 0.874807 0.025 Uiso 1 1 calc R U . . .
C61 C 0.58724(14) 0.18228(11) 0.82488(6) 0.0184(3) Uani 1 1 d . . . . .
O27 O 0.74468(18) 0.64218(13) 1.05716(8) 0.0593(5) Uani 1 1 d . . . . .
C12 C 0.50268(14) 0.91227(11) 0.60643(6) 0.0163(3) Uani 1 1 d . . . . .
C36 C 0.12721(15) 0.81540(11) 0.70827(7) 0.0209(4) Uani 1 1 d . . . . .
C76 C 0.85766(15) 0.13681(11) 0.75077(7) 0.0191(3) Uani 1 1 d . . . . .
C13 C 0.61349(15) 0.94020(11) 0.58606(7) 0.0206(3) Uani 1 1 d . . . . .
H13 H 0.625591 1.000584 0.577100 0.025 Uiso 1 1 calc R U . . .
C11 C 0.48771(14) 0.82184(11) 0.61758(6) 0.0154(3) Uani 1 1 d . . . . .
C22 C 0.37828(14) 0.66982(11) 0.53521(7) 0.0176(3) Uani 1 1 d . . . . .
C44 C -0.10671(14) 0.75832(11) 0.43488(6) 0.0172(3) Uani 1 1 d . . . . .
C32 C 0.30638(16) 0.81041(12) 0.74641(7) 0.0222(4) Uani 1 1 d . . . . .
C78 C 0.76005(15) 0.12342(11) 0.71883(7) 0.0205(3) Uani 1 1 d . . . . .
H78 H 0.697989 0.167581 0.730841 0.025 Uiso 1 1 calc R U . . .
C67 C 0.50632(15) 0.28961(12) 0.75877(7) 0.0218(4) Uani 1 1 d . . . . .
H67 H 0.587471 0.309829 0.752229 0.026 Uiso 1 1 calc R U . . .
C14 C 0.70624(15) 0.88262(12) 0.57852(7) 0.0240(4) Uani 1 1 d . . . . .
H14 H 0.780199 0.902985 0.562829 0.029 Uiso 1 1 calc R U . . .
C52 C 0.79102(14) 0.41045(11) 0.75345(7) 0.0176(3) Uani 1 1 d . . . . .
C16 C 0.58261(14) 0.76243(11) 0.61423(7) 0.0185(3) Uani 1 1 d . . . . .
C43 C -0.08993(14) 0.68188(11) 0.46583(7) 0.0194(3) Uani 1 1 d . . . . .
H43 H -0.128473 0.629346 0.461713 0.023 Uiso 1 1 calc R U . . .
C15 C 0.69116(15) 0.79541(12) 0.59384(7) 0.0228(4) Uani 1 1 d . . . . .
H15 H 0.756119 0.756931 0.590436 0.027 Uiso 1 1 calc R U . . .
C62 C 0.50309(15) 0.20540(12) 0.79300(7) 0.0211(4) Uani 1 1 d . . . . .
C172 C 0.38239(15) 1.02158(11) 0.56099(7) 0.0212(4) Uani 1 1 d . . . . .
H17A H 0.364213 0.975192 0.537863 0.032 Uiso 1 1 calc R U . . .
H17B H 0.450662 1.052408 0.542604 0.032 Uiso 1 1 calc R U . . .
H17C H 0.317398 1.063017 0.567725 0.032 Uiso 1 1 calc R U . . .
C24 C 0.33978(16) 0.51489(12) 0.53504(8) 0.0257(4) Uani 1 1 d . . . . .
H24 H 0.340135 0.462768 0.515388 0.031 Uiso 1 1 calc R U . . .
C17 C 0.40578(14) 0.98098(11) 0.61551(6) 0.0175(3) Uani 1 1 d . . . . .
H17 H 0.334535 0.950948 0.633738 0.021 Uiso 1 1 calc R U . . .
C18 C 0.57627(15) 0.66752(11) 0.63603(7) 0.0220(4) Uani 1 1 d . . . . .
H18 H 0.494992 0.656185 0.653229 0.026 Uiso 1 1 calc R U . . .
C26 C 0.29804(14) 0.58915(11) 0.62025(7) 0.0193(3) Uani 1 1 d . . . . .
C66 C 0.58288(16) 0.10323(12) 0.85673(7) 0.0234(4) Uani 1 1 d . . . . .
C84 C 0.69205(16) 0.76261(12) 0.90662(7) 0.0230(4) Uani 1 1 d . . . . .
C57 C 0.81768(15) 0.35240(11) 0.70434(7) 0.0194(3) Uani 1 1 d . . . . .
H57 H 0.785401 0.293296 0.715359 0.023 Uiso 1 1 calc R U . . .
C56 C 0.68544(14) 0.44721(11) 0.84382(7) 0.0183(3) Uani 1 1 d . . . . .
C58 C 0.59899(15) 0.43113(12) 0.89569(7) 0.0218(4) Uani 1 1 d . . . . .
H58 H 0.569011 0.370620 0.895132 0.026 Uiso 1 1 calc R U . . .
C781 C 0.80095(17) 0.13843(13) 0.65719(7) 0.0264(4) Uani 1 1 d . . . . .
H78A H 0.855416 0.091702 0.643669 0.040 Uiso 1 1 calc R U . . .
H78B H 0.838641 0.195127 0.650481 0.040 Uiso 1 1 calc R U . . .
H78C H 0.734817 0.138000 0.638202 0.040 Uiso 1 1 calc R U . . .
C23 C 0.37689(15) 0.59192(12) 0.50796(7) 0.0217(4) Uani 1 1 d . . . . .
H23 H 0.402215 0.591936 0.469678 0.026 Uiso 1 1 calc R U . . .
C72 C 0.95880(15) 0.21401(12) 0.81353(7) 0.0209(4) Uani 1 1 d . . . . .
C38 C 0.05221(15) 0.79217(12) 0.66718(7) 0.0223(4) Uani 1 1 d . . . . .
H38 H 0.100405 0.758021 0.637974 0.027 Uiso 1 1 calc R U . . .
C181 C 0.65213(16) 0.65337(13) 0.68041(8) 0.0281(4) Uani 1 1 d . . . . .
H18A H 0.640027 0.702229 0.705253 0.042 Uiso 1 1 calc R U . . .
H18B H 0.733035 0.650418 0.663253 0.042 Uiso 1 1 calc R U . . .
H18C H 0.631510 0.598481 0.700924 0.042 Uiso 1 1 calc R U . . .
C782 C 0.70769(16) 0.03214(12) 0.72799(7) 0.0257(4) Uani 1 1 d . . . . .
H78D H 0.653127 0.025156 0.702966 0.038 Uiso 1 1 calc R U . . .
H78E H 0.667665 0.025450 0.765673 0.038 Uiso 1 1 calc R U . . .
H78F H 0.768842 -0.012521 0.721193 0.038 Uiso 1 1 calc R U . . .
C271 C 0.55427(15) 0.73240(12) 0.47456(7) 0.0241(4) Uani 1 1 d . . . . .
H27A H 0.559756 0.680780 0.452025 0.036 Uiso 1 1 calc R U . . .
H27B H 0.600419 0.722338 0.503476 0.036 Uiso 1 1 calc R U . . .
H27C H 0.582984 0.783501 0.451855 0.036 Uiso 1 1 calc R U . . .
C55 C 0.72472(16) 0.53246(12) 0.83350(7) 0.0227(4) Uani 1 1 d . . . . .
H55 H 0.700895 0.575188 0.860020 0.027 Uiso 1 1 calc R U . . .
C572 C 0.94684(16) 0.34094(13) 0.68417(7) 0.0267(4) Uani 1 1 d . . . . .
H57A H 0.980215 0.398145 0.672867 0.040 Uiso 1 1 calc R U . . .
H57B H 0.959425 0.302302 0.653114 0.040 Uiso 1 1 calc R U . . .
H57C H 0.983487 0.315048 0.713630 0.040 Uiso 1 1 calc R U . . .
C74 C 1.05406(17) 0.09742(14) 0.75886(8) 0.0320(4) Uani 1 1 d . . . . .
H74 H 1.119803 0.060828 0.748890 0.038 Uiso 1 1 calc R U . . .
C35 C 0.07143(17) 0.85102(13) 0.75672(7) 0.0293(4) Uani 1 1 d . . . . .
H35 H -0.008559 0.863898 0.761054 0.035 Uiso 1 1 calc R U . . .
C171 C 0.43197(16) 1.05268(12) 0.65299(7) 0.0230(4) Uani 1 1 d . . . . .
H17D H 0.503478 1.081416 0.636736 0.034 Uiso 1 1 calc R U . . .
H17E H 0.440250 1.026348 0.688628 0.034 Uiso 1 1 calc R U . . .
H17F H 0.368908 1.096011 0.657533 0.034 Uiso 1 1 calc R U . . .
C272 C 0.35930(16) 0.77196(13) 0.45465(7) 0.0249(4) Uani 1 1 d . . . . .
H27D H 0.278483 0.781682 0.470501 0.037 Uiso 1 1 calc R U . . .
H27E H 0.365694 0.723626 0.429488 0.037 Uiso 1 1 calc R U . . .
H27F H 0.389538 0.825280 0.434825 0.037 Uiso 1 1 calc R U . . .
C77 C 0.97330(15) 0.28698(13) 0.85180(7) 0.0246(4) Uani 1 1 d . . . . .
H77 H 0.901546 0.323920 0.856677 0.030 Uiso 1 1 calc R U . . .
C25 C 0.30225(16) 0.51326(12) 0.59041(8) 0.0251(4) Uani 1 1 d . . . . .
H25 H 0.278712 0.459440 0.608716 0.030 Uiso 1 1 calc R U . . .
C73 C 1.05478(16) 0.16047(13) 0.79690(8) 0.0290(4) Uani 1 1 d . . . . .
H73 H 1.122209 0.167691 0.812194 0.035 Uiso 1 1 calc R U . . .
C54 C 0.79702(16) 0.55698(12) 0.78612(7) 0.0244(4) Uani 1 1 d . . . . .
H54 H 0.825951 0.614685 0.781226 0.029 Uiso 1 1 calc R U . . .
C37 C 0.42927(16) 0.78127(12) 0.74768(7) 0.0233(4) Uani 1 1 d . . . . .
H37 H 0.460128 0.755354 0.711753 0.028 Uiso 1 1 calc R U . . .
C53 C 0.82686(15) 0.49692(11) 0.74594(7) 0.0210(4) Uani 1 1 d . . . . .
H53 H 0.872795 0.514847 0.712466 0.025 Uiso 1 1 calc R U . . .
C86 C 0.65903(16) 0.73915(13) 1.00227(7) 0.0245(4) Uani 1 1 d . . . . .
C65 C 0.48749(18) 0.05074(13) 0.85614(8) 0.0310(4) Uani 1 1 d . . . . .
H65 H 0.480878 -0.002510 0.877249 0.037 Uiso 1 1 calc R U . . .
C182 C 0.61200(17) 0.59948(12) 0.59258(8) 0.0280(4) Uani 1 1 d . . . . .
H18D H 0.689567 0.611827 0.573254 0.042 Uiso 1 1 calc R U . . .
H18E H 0.558181 0.602101 0.566622 0.042 Uiso 1 1 calc R U . . .
H18F H 0.611147 0.540917 0.610026 0.042 Uiso 1 1 calc R U . . .
C68 C 0.67154(18) 0.06792(12) 0.89070(7) 0.0289(4) Uani 1 1 d . . . . .
H68 H 0.724004 0.116611 0.894930 0.035 Uiso 1 1 calc R U . . .
C571 C 0.75869(18) 0.39024(13) 0.65792(7) 0.0279(4) Uani 1 1 d . . . . .
H57D H 0.676776 0.399939 0.671561 0.042 Uiso 1 1 calc R U . . .
H57E H 0.767941 0.348941 0.628265 0.042 Uiso 1 1 calc R U . . .
H57F H 0.793724 0.445985 0.644331 0.042 Uiso 1 1 calc R U . . .
C671 C 0.43310(19) 0.36022(14) 0.79119(8) 0.0334(4) Uani 1 1 d . . . . .
H67A H 0.351593 0.348410 0.792349 0.050 Uiso 1 1 calc R U . . .
H67B H 0.450986 0.417768 0.773553 0.050 Uiso 1 1 calc R U . . .
H67C H 0.449924 0.359634 0.828401 0.050 Uiso 1 1 calc R U . . .
C75 C 0.95779(16) 0.08741(12) 0.73521(8) 0.0267(4) Uani 1 1 d . . . . .
H75 H 0.959829 0.045825 0.707642 0.032 Uiso 1 1 calc R U . . .
C28 C 0.25228(16) 0.58052(12) 0.68087(7) 0.0248(4) Uani 1 1 d . . . . .
H28 H 0.247892 0.640051 0.696512 0.030 Uiso 1 1 calc R U . . .
C63 C 0.41114(16) 0.14962(13) 0.79439(8) 0.0287(4) Uani 1 1 d . . . . .
H63 H 0.353250 0.164214 0.773202 0.034 Uiso 1 1 calc R U . . .
C64 C 0.40311(17) 0.07360(14) 0.82610(8) 0.0333(5) Uani 1 1 d . . . . .
H64 H 0.339078 0.036783 0.827240 0.040 Uiso 1 1 calc R U . . .
C771 C 1.07354(18) 0.34535(15) 0.82666(9) 0.0386(5) Uani 1 1 d . . . . .
H77A H 1.145378 0.311021 0.822830 0.058 Uiso 1 1 calc R U . . .
H77B H 1.078076 0.394447 0.850365 0.058 Uiso 1 1 calc R U . . .
H77C H 1.061215 0.367905 0.790719 0.058 Uiso 1 1 calc R U . . .
C372 C 0.43446(19) 0.70946(13) 0.79206(8) 0.0312(4) Uani 1 1 d . . . . .
H37A H 0.400501 0.731918 0.827644 0.047 Uiso 1 1 calc R U . . .
H37B H 0.514658 0.692028 0.792451 0.047 Uiso 1 1 calc R U . . .
H37C H 0.391542 0.658639 0.784392 0.047 Uiso 1 1 calc R U . . .
C33 C 0.24515(18) 0.84644(14) 0.79382(7) 0.0309(4) Uani 1 1 d . . . . .
H33 H 0.283991 0.856234 0.823413 0.037 Uiso 1 1 calc R U . . .
C581 C 0.65425(19) 0.43787(13) 0.94696(7) 0.0316(4) Uani 1 1 d . . . . .
H58A H 0.720465 0.397525 0.944724 0.047 Uiso 1 1 calc R U . . .
H58B H 0.597937 0.422454 0.979316 0.047 Uiso 1 1 calc R U . . .
H58C H 0.679577 0.497917 0.949514 0.047 Uiso 1 1 calc R U . . .
C682 C 0.74470(19) -0.00778(13) 0.86325(8) 0.0340(5) Uani 1 1 d . . . . .
H68A H 0.694206 -0.052633 0.853839 0.051 Uiso 1 1 calc R U . . .
H68B H 0.792877 -0.033398 0.888363 0.051 Uiso 1 1 calc R U . . .
H68C H 0.793622 0.014446 0.830064 0.051 Uiso 1 1 calc R U . . .
C582 C 0.49694(17) 0.49648(13) 0.89850(8) 0.0305(4) Uani 1 1 d . . . . .
H58D H 0.522223 0.555002 0.905347 0.046 Uiso 1 1 calc R U . . .
H58E H 0.435676 0.478135 0.928094 0.046 Uiso 1 1 calc R U . . .
H58F H 0.468032 0.497832 0.863849 0.046 Uiso 1 1 calc R U . . .
C672 C 0.47161(18) 0.27929(14) 0.70285(8) 0.0320(4) Uani 1 1 d . . . . .
H67D H 0.519474 0.233471 0.683320 0.048 Uiso 1 1 calc R U . . .
H67E H 0.482395 0.334800 0.681808 0.048 Uiso 1 1 calc R U . . .
H67F H 0.390754 0.263008 0.707632 0.048 Uiso 1 1 calc R U . . .
C85 C 0.73424(16) 0.73990(13) 0.95438(7) 0.0268(4) Uani 1 1 d . . . . .
H85 H 0.813117 0.725384 0.953520 0.032 Uiso 1 1 calc R U . . .
C381 C 0.00486(16) 0.87350(14) 0.64037(8) 0.0300(4) Uani 1 1 d . . . . .
H38A H 0.068667 0.909811 0.622716 0.045 Uiso 1 1 calc R U . . .
H38B H -0.044535 0.907163 0.668169 0.045 Uiso 1 1 calc R U . . .
H38C H -0.039916 0.855676 0.613046 0.045 Uiso 1 1 calc R U . . .
C281 C 0.33008(18) 0.52213(14) 0.71028(8) 0.0319(4) Uani 1 1 d . . . . .
H28A H 0.334763 0.463419 0.695456 0.048 Uiso 1 1 calc R U . . .
H28B H 0.298556 0.518450 0.749280 0.048 Uiso 1 1 calc R U . . .
H28C H 0.406988 0.546958 0.705037 0.048 Uiso 1 1 calc R U . . .
C34 C 0.13074(19) 0.86793(15) 0.79867(8) 0.0358(5) Uani 1 1 d . . . . .
H34 H 0.092021 0.894406 0.830725 0.043 Uiso 1 1 calc R U . . .
C772 C 0.99033(19) 0.25032(16) 0.90788(8) 0.0361(5) Uani 1 1 d . . . . .
H77D H 0.923764 0.215541 0.923977 0.054 Uiso 1 1 calc R U . . .
H77E H 0.998384 0.298770 0.931563 0.054 Uiso 1 1 calc R U . . .
H77F H 1.059776 0.213168 0.904053 0.054 Uiso 1 1 calc R U . . .
C371 C 0.50589(18) 0.85761(13) 0.75502(8) 0.0316(4) Uani 1 1 d . . . . .
H37D H 0.584717 0.835939 0.754659 0.047 Uiso 1 1 calc R U . . .
H37E H 0.477400 0.884690 0.789888 0.047 Uiso 1 1 calc R U . . .
H37F H 0.504658 0.901121 0.725211 0.047 Uiso 1 1 calc R U . . .
C382 C -0.04726(19) 0.73416(16) 0.69441(9) 0.0418(6) Uani 1 1 d . . . . .
H38D H -0.104171 0.769811 0.717717 0.063 Uiso 1 1 calc R U . . .
H38E H -0.017630 0.687492 0.716576 0.063 Uiso 1 1 calc R U . . .
H38F H -0.083367 0.708196 0.666287 0.063 Uiso 1 1 calc R U . . .
C681 C 0.6133(2) 0.03657(14) 0.94786(8) 0.0419(5) Uani 1 1 d . . . . .
H68D H 0.554757 0.079755 0.962701 0.063 Uiso 1 1 calc R U . . .
H68E H 0.670896 0.029795 0.971817 0.063 Uiso 1 1 calc R U . . .
H68F H 0.577015 -0.019818 0.945481 0.063 Uiso 1 1 calc R U . . .
C282 C 0.13185(19) 0.54237(17) 0.69063(9) 0.0423(5) Uani 1 1 d . . . . .
H28D H 0.097552 0.547556 0.729066 0.063 Uiso 1 1 calc R U . . .
H28E H 0.136721 0.480516 0.681315 0.063 Uiso 1 1 calc R U . . .
H28F H 0.084091 0.574599 0.667753 0.063 Uiso 1 1 calc R U . . .
C96 C 0.0624(3) 0.58853(19) 0.85884(10) 0.0545(7) Uani 1 1 d . . . . .
H96A H 0.051050 0.650006 0.846631 0.065 Uiso 1 1 calc R U . . .
H96B H 0.044933 0.550028 0.830329 0.065 Uiso 1 1 calc R U . . .
C91 C -0.0186(2) 0.56936(19) 0.91149(10) 0.0477(6) Uani 1 1 d . . . . .
H91A H -0.013750 0.506274 0.921530 0.057 Uiso 1 1 calc R U . . .
H91B H -0.098422 0.583358 0.906428 0.057 Uiso 1 1 calc R U . . .
C92 C 0.0117(2) 0.62363(19) 0.95743(9) 0.0465(6) Uani 1 1 d . . . . .
H92A H -0.003301 0.686385 0.949539 0.056 Uiso 1 1 calc R U . . .
H92B H -0.038110 0.606549 0.992103 0.056 Uiso 1 1 calc R U . . .
C93 C 0.1355(2) 0.61077(18) 0.96375(10) 0.0462(6) Uani 1 1 d . . . . .
H93A H 0.148207 0.549671 0.976300 0.055 Uiso 1 1 calc R U . . .
H93B H 0.152994 0.650063 0.991860 0.055 Uiso 1 1 calc R U . . .
C94 C 0.2153(2) 0.62961(19) 0.91102(11) 0.0529(6) Uani 1 1 d . . . . .
H94A H 0.295548 0.617119 0.916024 0.063 Uiso 1 1 calc R U . . .
H94B H 0.208842 0.692335 0.900370 0.063 Uiso 1 1 calc R U . . .
C95 C 0.1862(2) 0.5738(2) 0.86620(12) 0.0629(8) Uani 1 1 d . . . . .
H95A H 0.237619 0.588640 0.831557 0.075 Uiso 1 1 calc R U . . .
H95B H 0.199080 0.511235 0.875494 0.075 Uiso 1 1 calc R U . . .
H11 H 0.220(2) 0.8184(17) 0.5731(10) 0.050(8) Uiso 1 1 d D . . . .
H21 H 0.6671(17) 0.2532(19) 0.9118(10) 0.058(9) Uiso 1 1 d D . . . .
C102 C 0.0795(5) 0.9986(3) 0.94848(16) 0.1224(13) Uani 1 1 d D U . . .
H10A H 0.155390 0.975573 0.931141 0.147 Uiso 1 1 calc R U . . .
H10B H 0.046280 1.034316 0.920811 0.147 Uiso 1 1 calc R U . . .
C101 C 0.0014(5) 0.9236(3) 0.9693(2) 0.1277(15) Uani 1 1 d D U . . .
H10C H -0.022452 0.896212 0.937661 0.153 Uiso 1 1 calc R U . . .
H10D H 0.045687 0.879063 0.987308 0.153 Uiso 1 1 calc R U . . .
C103 C 0.0934(5) 1.0546(4) 0.99557(18) 0.1345(16) Uani 1 1 d D U . . .
H10E H 0.147012 1.023475 1.016537 0.161 Uiso 1 1 calc R U . . .
H10F H 0.130659 1.109454 0.980297 0.161 Uiso 1 1 calc R U . . .

loop_
_atom_site_aniso_label
_atom_site_aniso_U_11
_atom_site_aniso_U_22
_atom_site_aniso_U_33
_atom_site_aniso_U_23
_atom_site_aniso_U_13
_atom_site_aniso_U_12
As1 0.01176(9) 0.01240(9) 0.01452(9) -0.00019(6) -0.00307(6) -0.00169(6)
As2 0.01272(9) 0.01411(9) 0.01374(9) -0.00182(6) -0.00118(6) 0.00052(7)
O11 0.0142(6) 0.0144(6) 0.0190(5) -0.0002(4) -0.0061(4) -0.0011(4)
O12 0.0190(6) 0.0180(6) 0.0208(6) -0.0014(4) -0.0060(5) -0.0018(5)
O21 0.0180(6) 0.0228(6) 0.0150(5) -0.0019(4) -0.0020(5) 0.0010(5)
O22 0.0201(6) 0.0300(7) 0.0173(6) 0.0000(5) 0.0005(5) -0.0011(5)
O17 0.0241(6) 0.0157(6) 0.0197(6) 0.0008(5) -0.0028(5) -0.0011(5)
O18 0.0264(7) 0.0213(7) 0.0383(7) 0.0016(5) -0.0178(6) -0.0057(5)
O16 0.0275(7) 0.0235(7) 0.0301(7) 0.0011(5) -0.0131(5) 0.0010(5)
O15 0.0226(7) 0.0244(7) 0.0325(7) -0.0043(5) -0.0097(5) -0.0063(5)
O24 0.0281(7) 0.0429(8) 0.0226(6) 0.0057(6) -0.0056(5) 0.0057(6)
O23 0.0193(7) 0.0512(9) 0.0237(6) 0.0059(6) -0.0005(5) -0.0031(6)
O25 0.0390(8) 0.0435(9) 0.0175(6) -0.0011(6) 0.0021(6) 0.0072(6)
N4 0.0237(8) 0.0280(8) 0.0174(7) -0.0015(6) -0.0040(6) -0.0007(6)
N3 0.0150(7) 0.0159(7) 0.0191(7) -0.0027(5) -0.0012(5) -0.0004(5)
N2 0.0138(7) 0.0214(8) 0.0214(7) -0.0045(6) -0.0025(5) 0.0004(6)
O13 0.0329(8) 0.0268(8) 0.0679(10) 0.0084(7) -0.0172(7) 0.0036(6)
O14 0.0679(11) 0.0358(9) 0.0317(8) 0.0128(6) 0.0004(8) -0.0067(8)
N5 0.0295(9) 0.0294(9) 0.0239(8) 0.0018(6) 0.0042(7) 0.0050(7)
C41 0.0136(8) 0.0180(8) 0.0164(7) -0.0036(6) 0.0005(6) 0.0008(6)
C42 0.0186(8) 0.0165(8) 0.0207(8) 0.0004(6) -0.0026(6) -0.0004(7)
C31 0.0210(9) 0.0166(8) 0.0143(7) -0.0006(6) -0.0002(6) -0.0058(6)
O26 0.0246(8) 0.0840(13) 0.0319(8) 0.0107(8) 0.0075(6) 0.0092(8)
N1 0.0287(9) 0.0178(8) 0.0344(9) 0.0022(6) -0.0146(7) -0.0070(7)
C27 0.0184(8) 0.0170(8) 0.0192(8) -0.0030(6) -0.0006(6) -0.0005(6)
C21 0.0126(8) 0.0142(8) 0.0230(8) -0.0020(6) -0.0063(6) 0.0003(6)
O28 0.0537(11) 0.1034(16) 0.0343(9) -0.0264(10) -0.0202(8) 0.0309(11)
C46 0.0144(8) 0.0157(8) 0.0183(8) -0.0032(6) 0.0003(6) -0.0004(6)
C81 0.0207(9) 0.0177(8) 0.0192(8) -0.0011(6) -0.0011(7) -0.0029(7)
C71 0.0162(8) 0.0158(8) 0.0184(8) 0.0000(6) -0.0003(6) 0.0026(6)
C51 0.0145(8) 0.0151(8) 0.0195(8) -0.0015(6) -0.0049(6) 0.0007(6)
N6 0.0173(8) 0.0575(12) 0.0258(8) 0.0044(8) -0.0018(6) 0.0014(8)
C45 0.0133(8) 0.0183(8) 0.0174(8) -0.0022(6) 0.0011(6) 0.0019(6)
C82 0.0198(9) 0.0184(8) 0.0205(8) -0.0019(6) -0.0027(7) -0.0009(7)
C83 0.0270(9) 0.0187(9) 0.0174(8) -0.0023(6) -0.0031(7) -0.0012(7)
C61 0.0165(8) 0.0193(8) 0.0179(8) -0.0045(6) 0.0029(6) -0.0033(7)
O27 0.0672(12) 0.0555(12) 0.0610(11) 0.0207(9) -0.0331(10) 0.0002(10)
C12 0.0177(8) 0.0170(8) 0.0154(7) 0.0002(6) -0.0057(6) -0.0035(6)
C36 0.0240(9) 0.0195(9) 0.0183(8) -0.0003(6) -0.0004(7) -0.0052(7)
C76 0.0186(8) 0.0170(8) 0.0206(8) -0.0011(6) 0.0002(6) -0.0011(7)
C13 0.0206(9) 0.0186(9) 0.0235(8) 0.0022(7) -0.0062(7) -0.0057(7)
C11 0.0125(8) 0.0174(8) 0.0168(7) -0.0005(6) -0.0035(6) -0.0027(6)
C22 0.0119(8) 0.0174(8) 0.0239(8) -0.0037(6) -0.0040(6) 0.0018(6)
C44 0.0123(8) 0.0209(9) 0.0184(8) -0.0039(6) -0.0014(6) 0.0001(6)
C32 0.0296(10) 0.0200(9) 0.0179(8) 0.0013(6) -0.0064(7) -0.0068(7)
C78 0.0202(9) 0.0209(9) 0.0199(8) -0.0056(7) -0.0011(7) 0.0005(7)
C67 0.0167(8) 0.0256(9) 0.0248(9) -0.0041(7) -0.0074(7) 0.0012(7)
C14 0.0160(8) 0.0284(10) 0.0278(9) 0.0011(7) -0.0041(7) -0.0071(7)
C52 0.0148(8) 0.0193(8) 0.0192(8) -0.0010(6) -0.0040(6) 0.0011(6)
C16 0.0159(8) 0.0201(9) 0.0207(8) -0.0021(6) -0.0065(6) -0.0013(7)
C43 0.0165(8) 0.0184(8) 0.0230(8) -0.0031(6) -0.0017(6) -0.0034(6)
C15 0.0140(8) 0.0250(9) 0.0300(9) -0.0016(7) -0.0058(7) 0.0008(7)
C62 0.0169(8) 0.0241(9) 0.0213(8) -0.0085(7) 0.0011(6) -0.0002(7)
C172 0.0231(9) 0.0184(9) 0.0231(8) 0.0004(7) -0.0069(7) -0.0009(7)
C24 0.0234(9) 0.0164(9) 0.0383(10) -0.0099(7) -0.0066(8) 0.0000(7)
C17 0.0185(8) 0.0146(8) 0.0200(8) -0.0017(6) -0.0046(6) -0.0030(6)
C18 0.0168(8) 0.0193(9) 0.0314(9) 0.0016(7) -0.0091(7) 0.0007(7)
C26 0.0136(8) 0.0162(8) 0.0286(9) 0.0014(7) -0.0058(7) -0.0002(6)
C66 0.0289(10) 0.0196(9) 0.0192(8) -0.0036(7) 0.0045(7) -0.0024(7)
C84 0.0249(9) 0.0230(9) 0.0186(8) -0.0013(7) 0.0035(7) 0.0000(7)
C57 0.0214(9) 0.0184(8) 0.0177(8) -0.0017(6) -0.0008(6) -0.0025(7)
C56 0.0171(8) 0.0194(9) 0.0190(8) -0.0027(6) -0.0044(6) 0.0024(7)
C58 0.0249(9) 0.0189(9) 0.0198(8) -0.0039(7) 0.0014(7) 0.0028(7)
C781 0.0305(10) 0.0274(10) 0.0203(9) -0.0069(7) -0.0002(7) -0.0025(8)
C23 0.0180(9) 0.0212(9) 0.0260(9) -0.0072(7) -0.0029(7) 0.0004(7)
C72 0.0178(8) 0.0226(9) 0.0222(8) -0.0002(7) -0.0031(7) 0.0008(7)
C38 0.0145(8) 0.0288(10) 0.0226(8) -0.0072(7) 0.0019(7) -0.0042(7)
C181 0.0211(9) 0.0273(10) 0.0386(10) 0.0056(8) -0.0139(8) -0.0009(7)
C782 0.0264(10) 0.0247(10) 0.0256(9) -0.0063(7) -0.0020(7) -0.0052(8)
C271 0.0181(9) 0.0247(9) 0.0279(9) -0.0019(7) 0.0011(7) -0.0019(7)
C55 0.0247(9) 0.0186(9) 0.0249(9) -0.0073(7) -0.0034(7) 0.0017(7)
C572 0.0248(10) 0.0257(10) 0.0264(9) -0.0068(7) 0.0068(7) -0.0035(8)
C74 0.0198(9) 0.0323(11) 0.0426(11) -0.0097(9) -0.0011(8) 0.0099(8)
C35 0.0276(10) 0.0360(11) 0.0223(9) -0.0048(8) 0.0024(7) 0.0000(8)
C171 0.0266(9) 0.0185(9) 0.0255(9) -0.0041(7) -0.0088(7) -0.0006(7)
C272 0.0229(9) 0.0308(10) 0.0201(8) 0.0017(7) -0.0015(7) 0.0006(8)
C77 0.0178(9) 0.0294(10) 0.0280(9) -0.0073(8) -0.0064(7) 0.0003(7)
C25 0.0226(9) 0.0137(8) 0.0399(10) 0.0011(7) -0.0077(8) -0.0032(7)
C73 0.0182(9) 0.0329(11) 0.0365(10) -0.0063(8) -0.0059(8) 0.0041(8)
C54 0.0258(9) 0.0172(9) 0.0296(9) -0.0012(7) -0.0025(7) -0.0037(7)
C37 0.0293(10) 0.0231(9) 0.0197(8) 0.0014(7) -0.0100(7) -0.0062(7)
C53 0.0202(9) 0.0196(9) 0.0219(8) 0.0010(7) -0.0003(7) -0.0015(7)
C86 0.0225(9) 0.0308(10) 0.0197(8) 0.0017(7) -0.0029(7) 0.0013(7)
C65 0.0368(11) 0.0217(10) 0.0304(10) -0.0030(8) 0.0080(8) -0.0094(8)
C182 0.0233(9) 0.0201(9) 0.0427(11) -0.0038(8) -0.0120(8) 0.0050(7)
C68 0.0424(12) 0.0182(9) 0.0252(9) 0.0024(7) -0.0036(8) -0.0006(8)
C571 0.0373(11) 0.0268(10) 0.0202(9) 0.0007(7) -0.0063(8) -0.0035(8)
C671 0.0346(11) 0.0333(11) 0.0333(10) -0.0067(8) -0.0094(8) 0.0122(9)
C75 0.0250(10) 0.0230(9) 0.0306(9) -0.0091(7) 0.0006(7) 0.0027(7)
C28 0.0275(10) 0.0171(9) 0.0283(9) 0.0050(7) -0.0016(7) -0.0022(7)
C63 0.0194(9) 0.0332(11) 0.0337(10) -0.0119(8) -0.0017(7) -0.0042(8)
C64 0.0245(10) 0.0319(11) 0.0409(11) -0.0113(9) 0.0059(8) -0.0128(8)
C771 0.0272(11) 0.0411(12) 0.0481(12) -0.0146(10) -0.0035(9) -0.0112(9)
C372 0.0430(12) 0.0275(10) 0.0257(9) 0.0052(8) -0.0133(8) -0.0081(9)
C33 0.0400(12) 0.0360(11) 0.0183(9) -0.0040(8) -0.0083(8) -0.0052(9)
C581 0.0457(12) 0.0288(10) 0.0199(9) -0.0067(7) -0.0036(8) 0.0007(9)
C682 0.0437(12) 0.0268(10) 0.0295(10) 0.0048(8) -0.0029(9) 0.0059(9)
C582 0.0256(10) 0.0269(10) 0.0351(10) -0.0067(8) 0.0064(8) 0.0054(8)
C672 0.0330(11) 0.0383(11) 0.0274(10) -0.0054(8) -0.0115(8) -0.0017(9)
C85 0.0198(9) 0.0336(11) 0.0254(9) 0.0001(8) 0.0005(7) 0.0022(8)
C381 0.0204(9) 0.0393(11) 0.0319(10) -0.0126(8) -0.0078(8) 0.0106(8)
C281 0.0355(11) 0.0290(10) 0.0319(10) 0.0071(8) -0.0093(8) -0.0025(8)
C34 0.0421(12) 0.0458(13) 0.0180(9) -0.0091(8) 0.0010(8) 0.0003(10)
C772 0.0311(11) 0.0500(13) 0.0309(10) -0.0088(9) -0.0155(8) 0.0076(9)
C371 0.0372(11) 0.0266(10) 0.0356(10) 0.0052(8) -0.0190(9) -0.0099(8)
C382 0.0259(11) 0.0511(14) 0.0443(12) -0.0174(10) 0.0122(9) -0.0180(10)
C681 0.0706(16) 0.0267(11) 0.0248(10) 0.0032(8) 0.0003(10) 0.0039(10)
C282 0.0268(11) 0.0546(15) 0.0427(12) 0.0174(10) -0.0011(9) -0.0064(10)
C96 0.0719(19) 0.0560(16) 0.0383(13) -0.0109(11) -0.0146(12) -0.0015(13)
C91 0.0344(13) 0.0593(16) 0.0512(14) -0.0114(12) -0.0101(10) -0.0042(11)
C92 0.0319(12) 0.0694(17) 0.0383(12) -0.0153(11) -0.0029(9) -0.0007(11)
C93 0.0393(13) 0.0543(15) 0.0482(13) -0.0126(11) -0.0145(10) 0.0044(11)
C94 0.0341(13) 0.0527(16) 0.0699(17) -0.0179(13) 0.0012(12) -0.0077(11)
C95 0.0477(16) 0.0628(18) 0.0701(18) -0.0318(14) 0.0221(13) -0.0184(13)
C102 0.152(4) 0.132(3) 0.077(2) 0.020(2) -0.011(2) 0.016(3)
C101 0.201(5) 0.099(3) 0.083(3) -0.009(2) -0.025(3) 0.005(3)
C103 0.143(4) 0.167(4) 0.102(3) 0.033(2) -0.041(3) -0.072(3)

loop_
_atom_type_symbol
_atom_type_description
_atom_type_scat_dispersion_real
_atom_type_scat_dispersion_imag
_atom_type_scat_source
C C 0.0181 0.0091 'International Tables Vol C Tables 4.2.6.8 and 6.1.1.4'
H H 0.0000 0.0000 'International Tables Vol C Tables 4.2.6.8 and 6.1.1.4'
N N 0.0311 0.0180 'International Tables Vol C Tables 4.2.6.8 and 6.1.1.4'
O O 0.0492 0.0322 'International Tables Vol C Tables 4.2.6.8 and 6.1.1.4'
As As -0.9300 1.0051 'International Tables Vol C Tables 4.2.6.8 and 6.1.1.4'

loop_
_exptl_crystal_face_index_h
_exptl_crystal_face_index_k
_exptl_crystal_face_index_l
_exptl_crystal_face_perp_dist
1 1 1 0.0685
2 2 1 0.0657
1 2 2 0.0773
0 0 1 0.0401
0 0 -1 0.0419
-1 2 0 0.0737
-1 2 2 0.0613
1 -2 2 0.0869
-1 1 -2 0.0564
-1 1 1 0.0537
2 -2 -1 0.0973
-1 0 -2 0.0740
-2 0 -1 0.0810
0 -1 0 0.0377
1 2 -2 0.0766

loop_
_geom_angle_atom_site_label_1
_geom_angle_atom_site_label_2
_geom_angle_atom_site_label_3
_geom_angle
_geom_angle_site_symmetry_1
_geom_angle_site_symmetry_3
_geom_angle_publ_flag
O11 As1 C31 102.80(6) . . ?
O11 As1 C21 102.28(6) . . ?
O11 As1 C11 103.21(6) . . ?
C21 As1 C31 124.98(7) . . ?
C11 As1 C31 112.86(7) . . ?
C11 As1 C21 107.76(7) . . ?
O21 As2 C71 103.34(6) . . ?
O21 As2 C51 101.48(6) . . ?
O21 As2 C61 104.18(6) . . ?
C71 As2 C51 110.00(7) . . ?
C71 As2 C61 108.93(7) . . ?
C61 As2 C51 126.10(7) . . ?
As1 O11 H11 109.4(19) . . ?
As2 O21 H21 108(2) . . ?
O24 N4 C82 117.66(14) . . ?
O23 N4 O24 123.39(15) . . ?
O23 N4 C82 118.95(14) . . ?
O17 N3 C46 118.07(13) . . ?
O18 N3 O17 122.91(14) . . ?
O18 N3 C46 119.01(14) . . ?
O16 N2 O15 123.25(14) . . ?
O16 N2 C44 118.84(14) . . ?
O15 N2 C44 117.90(14) . . ?
O25 N5 C84 118.77(16) . . ?
O26 N5 O25 123.17(16) . . ?
O26 N5 C84 118.05(16) . . ?
O12 C41 C42 119.62(15) . . ?
O12 C41 C46 128.65(15) . . ?
C46 C41 C42 111.73(14) . . ?
C41 C42 N1 114.57(14) . . ?
C43 C42 C41 126.69(16) . . ?
C43 C42 N1 118.72(15) . . ?
C36 C31 As1 117.83(12) . . ?
C36 C31 C32 121.28(15) . . ?
C32 C31 As1 120.27(13) . . ?
O13 N1 O14 125.36(17) . . ?
O13 N1 C42 117.61(16) . . ?
O14 N1 C42 117.03(16) . . ?
C22 C27 H27 108.3 . . ?
C22 C27 C271 111.54(14) . . ?
C271 C27 H27 108.3 . . ?
C272 C27 H27 108.3 . . ?
C272 C27 C22 111.38(14) . . ?
C272 C27 C271 108.78(14) . . ?
C22 C21 As1 116.41(12) . . ?
C26 C21 As1 121.71(12) . . ?
C26 C21 C22 121.87(15) . . ?
C41 C46 N3 121.10(14) . . ?
C45 C46 N3 115.74(14) . . ?
C45 C46 C41 123.09(15) . . ?
O22 C81 C82 127.47(16) . . ?
O22 C81 C86 120.66(15) . . ?
C86 C81 C82 111.85(15) . . ?
C76 C71 As2 121.48(12) . . ?
C72 C71 As2 116.87(12) . . ?
C72 C71 C76 121.52(15) . . ?
C52 C51 As2 118.89(12) . . ?
C52 C51 C56 120.66(15) . . ?
C56 C51 As2 119.13(12) . . ?
O28 N6 O27 124.59(19) . . ?
O28 N6 C86 118.31(19) . . ?
O27 N6 C86 117.09(18) . . ?
C46 C45 H45 120.0 . . ?
C44 C45 C46 120.03(16) . . ?
C44 C45 H45 120.0 . . ?
C81 C82 N4 120.01(15) . . ?
C83 C82 N4 116.63(15) . . ?
C83 C82 C81 123.32(16) . . ?
C82 C83 H83 120.0 . . ?
C84 C83 C82 119.90(16) . . ?
C84 C83 H83 120.0 . . ?
C62 C61 As2 120.41(13) . . ?
C62 C61 C66 122.07(16) . . ?
C66 C61 As2 117.52(13) . . ?
C13 C12 C11 117.33(15) . . ?
C13 C12 C17 118.39(15) . . ?
C11 C12 C17 124.28(15) . . ?
C31 C36 C38 125.29(15) . . ?
C35 C36 C31 117.90(16) . . ?
C35 C36 C38 116.71(16) . . ?
C71 C76 C78 126.22(15) . . ?
C75 C76 C71 117.34(16) . . ?
C75 C76 C78 116.32(15) . . ?
C12 C13 H13 119.1 . . ?
C14 C13 C12 121.89(16) . . ?
C14 C13 H13 119.1 . . ?
C12 C11 As1 117.94(12) . . ?
C12 C11 C16 121.67(15) . . ?
C16 C11 As1 119.96(12) . . ?
C21 C22 C27 127.19(15) . . ?
C23 C22 C27 115.86(15) . . ?
C23 C22 C21 116.93(15) . . ?
C45 C44 N2 118.85(15) . . ?
C45 C44 C43 121.36(15) . . ?
C43 C44 N2 119.66(15) . . ?
C31 C32 C37 125.29(16) . . ?
C33 C32 C31 117.54(17) . . ?
C33 C32 C37 117.05(16) . . ?
C76 C78 H78 108.0 . . ?
C76 C78 C781 111.08(14) . . ?
C76 C78 C782 113.58(15) . . ?
C781 C78 H78 108.0 . . ?
C782 C78 H78 108.0 . . ?
C782 C78 C781 107.96(14) . . ?
C62 C67 H67 107.1 . . ?
C62 C67 C671 109.53(15) . . ?
C62 C67 C672 114.02(15) . . ?
C671 C67 H67 107.1 . . ?
C672 C67 H67 107.1 . . ?
C672 C67 C671 111.50(15) . . ?
C13 C14 H14 120.1 . . ?
C15 C14 C13 119.81(16) . . ?
C15 C14 H14 120.1 . . ?
C51 C52 C57 124.45(15) . . ?
C53 C52 C51 118.43(15) . . ?
C53 C52 C57 116.92(15) . . ?
C11 C16 C18 124.86(15) . . ?
C15 C16 C11 117.34(16) . . ?
C15 C16 C18 117.54(15) . . ?
C42 C43 C44 117.05(16) . . ?
C42 C43 H43 121.5 . . ?
C44 C43 H43 121.5 . . ?
C14 C15 C16 121.52(16) . . ?
C14 C15 H15 119.2 . . ?
C16 C15 H15 119.2 . . ?
C61 C62 C67 122.78(15) . . ?
C63 C62 C61 118.35(17) . . ?
C63 C62 C67 118.84(16) . . ?
H17A C172 H17B 109.5 . . ?
H17A C172 H17C 109.5 . . ?
H17B C172 H17C 109.5 . . ?
C17 C172 H17A 109.5 . . ?
C17 C172 H17B 109.5 . . ?
C17 C172 H17C 109.5 . . ?
C23 C24 H24 119.9 . . ?
C25 C24 H24 119.9 . . ?
C25 C24 C23 120.19(16) . . ?
C12 C17 C172 110.98(13) . . ?
C12 C17 H17 107.9 . . ?
C12 C17 C171 111.53(14) . . ?
C172 C17 H17 107.9 . . ?
C171 C17 C172 110.45(14) . . ?
C171 C17 H17 107.9 . . ?
C16 C18 H18 107.9 . . ?
C16 C18 C181 110.34(14) . . ?
C16 C18 C182 114.41(15) . . ?
C181 C18 H18 107.9 . . ?
C182 C18 H18 107.9 . . ?
C182 C18 C181 108.20(15) . . ?
C21 C26 C28 125.15(15) . . ?
C25 C26 C21 117.84(16) . . ?
C25 C26 C28 117.01(15) . . ?
C61 C66 C68 127.41(17) . . ?
C65 C66 C61 116.15(17) . . ?
C65 C66 C68 116.42(17) . . ?
C83 C84 N5 119.42(16) . . ?
C83 C84 C85 121.14(16) . . ?
C85 C84 N5 119.42(17) . . ?
C52 C57 H57 108.1 . . ?
C52 C57 C572 112.66(14) . . ?
C52 C57 C571 109.87(14) . . ?
C572 C57 H57 108.1 . . ?
C572 C57 C571 109.93(15) . . ?
C571 C57 H57 108.1 . . ?
C51 C56 C58 125.98(15) . . ?
C55 C56 C51 117.32(15) . . ?
C55 C56 C58 116.63(15) . . ?
C56 C58 H58 108.3 . . ?
C56 C58 C581 111.73(15) . . ?
C56 C58 C582 110.77(15) . . ?
C581 C58 H58 108.3 . . ?
C581 C58 C582 109.42(15) . . ?
C582 C58 H58 108.3 . . ?
C78 C781 H78A 109.5 . . ?
C78 C781 H78B 109.5 . . ?
C78 C781 H78C 109.5 . . ?
H78A C781 H78B 109.5 . . ?
H78A C781 H78C 109.5 . . ?
H78B C781 H78C 109.5 . . ?
C22 C23 H23 119.1 . . ?
C24 C23 C22 121.82(16) . . ?
C24 C23 H23 119.1 . . ?
C71 C72 C77 125.60(15) . . ?
C73 C72 C71 117.53(16) . . ?
C73 C72 C77 116.83(16) . . ?
C36 C38 H38 108.1 . . ?
C36 C38 C381 112.13(15) . . ?
C36 C38 C382 110.51(16) . . ?
C381 C38 H38 108.1 . . ?
C381 C38 C382 109.87(17) . . ?
C382 C38 H38 108.1 . . ?
C18 C181 H18A 109.5 . . ?
C18 C181 H18B 109.5 . . ?
C18 C181 H18C 109.5 . . ?
H18A C181 H18B 109.5 . . ?
H18A C181 H18C 109.5 . . ?
H18B C181 H18C 109.5 . . ?
C78 C782 H78D 109.5 . . ?
C78 C782 H78E 109.5 . . ?
C78 C782 H78F 109.5 . . ?
H78D C782 H78E 109.5 . . ?
H78D C782 H78F 109.5 . . ?
H78E C782 H78F 109.5 . . ?
C27 C271 H27A 109.5 . . ?
C27 C271 H27B 109.5 . . ?
C27 C271 H27C 109.5 . . ?
H27A C271 H27B 109.5 . . ?
H27A C271 H27C 109.5 . . ?
H27B C271 H27C 109.5 . . ?
C56 C55 H55 118.8 . . ?
C54 C55 C56 122.32(16) . . ?
C54 C55 H55 118.8 . . ?
C57 C572 H57A 109.5 . . ?
C57 C572 H57B 109.5 . . ?
C57 C572 H57C 109.5 . . ?
H57A C572 H57B 109.5 . . ?
H57A C572 H57C 109.5 . . ?
H57B C572 H57C 109.5 . . ?
C73 C74 H74 120.0 . . ?
C73 C74 C75 120.02(17) . . ?
C75 C74 H74 120.0 . . ?
C36 C35 H35 119.4 . . ?
C34 C35 C36 121.20(19) . . ?
C34 C35 H35 119.4 . . ?
C17 C171 H17D 109.5 . . ?
C17 C171 H17E 109.5 . . ?
C17 C171 H17F 109.5 . . ?
H17D C171 H17E 109.5 . . ?
H17D C171 H17F 109.5 . . ?
H17E C171 H17F 109.5 . . ?
C27 C272 H27D 109.5 . . ?
C27 C272 H27E 109.5 . . ?
C27 C272 H27F 109.5 . . ?
H27D C272 H27E 109.5 . . ?
H27D C272 H27F 109.5 . . ?
H27E C272 H27F 109.5 . . ?
C72 C77 H77 108.0 . . ?
C72 C77 C771 110.41(15) . . ?
C72 C77 C772 111.53(16) . . ?
C771 C77 H77 108.0 . . ?
C772 C77 H77 108.0 . . ?
C772 C77 C771 110.74(17) . . ?
C24 C25 C26 121.30(16) . . ?
C24 C25 H25 119.3 . . ?
C26 C25 H25 119.3 . . ?
C72 C73 H73 119.2 . . ?
C74 C73 C72 121.58(18) . . ?
C74 C73 H73 119.2 . . ?
C55 C54 H54 120.3 . . ?
C53 C54 C55 119.39(17) . . ?
C53 C54 H54 120.3 . . ?
C32 C37 H37 107.6 . . ?
C32 C37 C372 110.80(16) . . ?
C32 C37 C371 112.36(16) . . ?
C372 C37 H37 107.6 . . ?
C371 C37 H37 107.6 . . ?
C371 C37 C372 110.79(15) . . ?
C52 C53 H53 119.3 . . ?
C54 C53 C52 121.37(16) . . ?
C54 C53 H53 119.3 . . ?
C81 C86 N6 116.14(15) . . ?
C85 C86 C81 125.72(17) . . ?
C85 C86 N6 118.14(17) . . ?
C66 C65 H65 118.8 . . ?
C64 C65 C66 122.35(18) . . ?
C64 C65 H65 118.8 . . ?
C18 C182 H18D 109.5 . . ?
C18 C182 H18E 109.5 . . ?
C18 C182 H18F 109.5 . . ?
H18D C182 H18E 109.5 . . ?
H18D C182 H18F 109.5 . . ?
H18E C182 H18F 109.5 . . ?
C66 C68 H68 108.1 . . ?
C66 C68 C682 112.25(16) . . ?
C66 C68 C681 111.12(18) . . ?
C682 C68 H68 108.1 . . ?
C682 C68 C681 108.92(16) . . ?
C681 C68 H68 108.1 . . ?
C57 C571 H57D 109.5 . . ?
C57 C571 H57E 109.5 . . ?
C57 C571 H57F 109.5 . . ?
H57D C571 H57E 109.5 . . ?
H57D C571 H57F 109.5 . . ?
H57E C571 H57F 109.5 . . ?
C67 C671 H67A 109.5 . . ?
C67 C671 H67B 109.5 . . ?
C67 C671 H67C 109.5 . . ?
H67A C671 H67B 109.5 . . ?
H67A C671 H67C 109.5 . . ?
H67B C671 H67C 109.5 . . ?
C76 C75 H75 119.2 . . ?
C74 C75 C76 121.67(17) . . ?
C74 C75 H75 119.2 . . ?
C26 C28 H28 108.6 . . ?
C26 C28 C281 111.57(16) . . ?
C26 C28 C282 110.34(16) . . ?
C281 C28 H28 108.6 . . ?
C281 C28 C282 108.93(16) . . ?
C282 C28 H28 108.6 . . ?
C62 C63 H63 119.6 . . ?
C64 C63 C62 120.80(19) . . ?
C64 C63 H63 119.6 . . ?
C65 C64 C63 120.23(18) . . ?
C65 C64 H64 119.9 . . ?
C63 C64 H64 119.9 . . ?
C77 C771 H77A 109.5 . . ?
C77 C771 H77B 109.5 . . ?
C77 C771 H77C 109.5 . . ?
H77A C771 H77B 109.5 . . ?
H77A C771 H77C 109.5 . . ?
H77B C771 H77C 109.5 . . ?
C37 C372 H37A 109.5 . . ?
C37 C372 H37B 109.5 . . ?
C37 C372 H37C 109.5 . . ?
H37A C372 H37B 109.5 . . ?
H37A C372 H37C 109.5 . . ?
H37B C372 H37C 109.5 . . ?
C32 C33 H33 119.1 . . ?
C34 C33 C32 121.76(17) . . ?
C34 C33 H33 119.1 . . ?
C58 C581 H58A 109.5 . . ?
C58 C581 H58B 109.5 . . ?
C58 C581 H58C 109.5 . . ?
H58A C581 H58B 109.5 . . ?
H58A C581 H58C 109.5 . . ?
H58B C581 H58C 109.5 . . ?
C68 C682 H68A 109.5 . . ?
C68 C682 H68B 109.5 . . ?
C68 C682 H68C 109.5 . . ?
H68A C682 H68B 109.5 . . ?
H68A C682 H68C 109.5 . . ?
H68B C682 H68C 109.5 . . ?
C58 C582 H58D 109.5 . . ?
C58 C582 H58E 109.5 . . ?
C58 C582 H58F 109.5 . . ?
H58D C582 H58E 109.5 . . ?
H58D C582 H58F 109.5 . . ?
H58E C582 H58F 109.5 . . ?
C67 C672 H67D 109.5 . . ?
C67 C672 H67E 109.5 . . ?
C67 C672 H67F 109.5 . . ?
H67D C672 H67E 109.5 . . ?
H67D C672 H67F 109.5 . . ?
H67E C672 H67F 109.5 . . ?
C84 C85 H85 121.0 . . ?
C86 C85 C84 118.04(17) . . ?
C86 C85 H85 121.0 . . ?
C38 C381 H38A 109.5 . . ?
C38 C381 H38B 109.5 . . ?
C38 C381 H38C 109.5 . . ?
H38A C381 H38B 109.5 . . ?
H38A C381 H38C 109.5 . . ?
H38B C381 H38C 109.5 . . ?
C28 C281 H28A 109.5 . . ?
C28 C281 H28B 109.5 . . ?
C28 C281 H28C 109.5 . . ?
H28A C281 H28B 109.5 . . ?
H28A C281 H28C 109.5 . . ?
H28B C281 H28C 109.5 . . ?
C35 C34 H34 120.0 . . ?
C33 C34 C35 119.99(18) . . ?
C33 C34 H34 120.0 . . ?
C77 C772 H77D 109.5 . . ?
C77 C772 H77E 109.5 . . ?
C77 C772 H77F 109.5 . . ?
H77D C772 H77E 109.5 . . ?
H77D C772 H77F 109.5 . . ?
H77E C772 H77F 109.5 . . ?
C37 C371 H37D 109.5 . . ?
C37 C371 H37E 109.5 . . ?
C37 C371 H37F 109.5 . . ?
H37D C371 H37E 109.5 . . ?
H37D C371 H37F 109.5 . . ?
H37E C371 H37F 109.5 . . ?
C38 C382 H38D 109.5 . . ?
C38 C382 H38E 109.5 . . ?
C38 C382 H38F 109.5 . . ?
H38D C382 H38E 109.5 . . ?
H38D C382 H38F 109.5 . . ?
H38E C382 H38F 109.5 . . ?
C68 C681 H68D 109.5 . . ?
C68 C681 H68E 109.5 . . ?
C68 C681 H68F 109.5 . . ?
H68D C681 H68E 109.5 . . ?
H68D C681 H68F 109.5 . . ?
H68E C681 H68F 109.5 . . ?
C28 C282 H28D 109.5 . . ?
C28 C282 H28E 109.5 . . ?
C28 C282 H28F 109.5 . . ?
H28D C282 H28E 109.5 . . ?
H28D C282 H28F 109.5 . . ?
H28E C282 H28F 109.5 . . ?
H96A C96 H96B 108.0 . . ?
C91 C96 H96A 109.5 . . ?
C91 C96 H96B 109.5 . . ?
C91 C96 C95 110.9(2) . . ?
C95 C96 H96A 109.5 . . ?
C95 C96 H96B 109.5 . . ?
C96 C91 H91A 109.5 . . ?
C96 C91 H91B 109.5 . . ?
C96 C91 C92 110.6(2) . . ?
H91A C91 H91B 108.1 . . ?
C92 C91 H91A 109.5 . . ?
C92 C91 H91B 109.5 . . ?
C91 C92 H92A 109.2 . . ?
C91 C92 H92B 109.2 . . ?
H92A C92 H92B 107.9 . . ?
C93 C92 C91 111.9(2) . . ?
C93 C92 H92A 109.2 . . ?
C93 C92 H92B 109.2 . . ?
C92 C93 H93A 109.3 . . ?
C92 C93 H93B 109.3 . . ?
C92 C93 C94 111.6(2) . . ?
H93A C93 H93B 108.0 . . ?
C94 C93 H93A 109.3 . . ?
C94 C93 H93B 109.3 . . ?
C93 C94 H94A 109.5 . . ?
C93 C94 H94B 109.5 . . ?
C93 C94 C95 110.5(2) . . ?
H94A C94 H94B 108.1 . . ?
C95 C94 H94A 109.5 . . ?
C95 C94 H94B 109.5 . . ?
C96 C95 C94 111.1(2) . . ?
C96 C95 H95A 109.4 . . ?
C96 C95 H95B 109.4 . . ?
C94 C95 H95A 109.4 . . ?
C94 C95 H95B 109.4 . . ?
H95A C95 H95B 108.0 . . ?
H10A C102 H10B 108.3 . . ?
C101 C102 H10A 109.8 . . ?
C101 C102 H10B 109.8 . . ?
C103 C102 H10A 109.8 . . ?
C103 C102 H10B 109.8 . . ?
C103 C102 C101 109.2(4) . . ?
C102 C101 H10C 108.5 . . ?
C102 C101 H10D 108.5 . . ?
H10C C101 H10D 107.5 . . ?
C103 C101 C102 115.2(5) 2_577 . ?
C103 C101 H10C 108.5 2_577 . ?
C103 C101 H10D 108.5 2_577 . ?
C102 C103 H10E 107.8 . . ?
C102 C103 H10F 107.8 . . ?
C101 C103 C102 118.0(5) 2_577 . ?
C101 C103 H10E 107.8 2_577 . ?
C101 C103 H10F 107.8 2_577 . ?
H10E C103 H10F 107.1 . . ?

loop_
_geom_bond_atom_site_label_1
_geom_bond_atom_site_label_2
_geom_bond_distance
_geom_bond_site_symmetry_2
_geom_bond_publ_flag
As1 O11 1.7228(11) . ?
As1 C31 1.9728(16) . ?
As1 C21 1.9498(16) . ?
As1 C11 1.9492(16) . ?
As2 O21 1.7256(11) . ?
As2 C71 1.9504(16) . ?
As2 C51 1.9792(16) . ?
As2 C61 1.9603(17) . ?
O11 H11 0.823(17) . ?
O12 C41 1.258(2) . ?
O21 H21 0.830(17) . ?
O22 C81 1.252(2) . ?
O17 N3 1.2350(18) . ?
O18 N3 1.2248(19) . ?
O16 N2 1.2279(19) . ?
O15 N2 1.2325(19) . ?
O24 N4 1.238(2) . ?
O23 N4 1.224(2) . ?
O25 N5 1.227(2) . ?
N4 C82 1.456(2) . ?
N3 C46 1.460(2) . ?
N2 C44 1.451(2) . ?
O13 N1 1.215(2) . ?
O14 N1 1.224(2) . ?
N5 O26 1.223(2) . ?
N5 C84 1.449(2) . ?
C41 C42 1.445(2) . ?
C41 C46 1.441(2) . ?
C42 N1 1.478(2) . ?
C42 C43 1.359(2) . ?
C31 C36 1.412(3) . ?
C31 C32 1.413(2) . ?
C27 H27 1.0000 . ?
C27 C22 1.536(2) . ?
C27 C271 1.536(2) . ?
C27 C272 1.531(2) . ?
C21 C22 1.421(2) . ?
C21 C26 1.402(2) . ?
O28 N6 1.198(3) . ?
C46 C45 1.387(2) . ?
C81 C82 1.446(2) . ?
C81 C86 1.442(3) . ?
C71 C76 1.419(2) . ?
C71 C72 1.412(2) . ?
C51 C52 1.412(2) . ?
C51 C56 1.419(2) . ?
N6 O27 1.229(3) . ?
N6 C86 1.475(2) . ?
C45 H45 0.9500 . ?
C45 C44 1.377(2) . ?
C82 C83 1.380(2) . ?
C83 H83 0.9500 . ?
C83 C84 1.376(3) . ?
C61 C62 1.405(2) . ?
C61 C66 1.418(2) . ?
C12 C13 1.393(2) . ?
C12 C11 1.409(2) . ?
C12 C17 1.529(2) . ?
C36 C38 1.520(2) . ?
C36 C35 1.396(3) . ?
C76 C78 1.530(2) . ?
C76 C75 1.394(3) . ?
C13 H13 0.9500 . ?
C13 C14 1.381(3) . ?
C11 C16 1.419(2) . ?
C22 C23 1.394(2) . ?
C44 C43 1.404(2) . ?
C32 C37 1.514(3) . ?
C32 C33 1.401(3) . ?
C78 H78 1.0000 . ?
C78 C781 1.540(2) . ?
C78 C782 1.534(3) . ?
C67 H67 1.0000 . ?
C67 C62 1.515(3) . ?
C67 C671 1.533(3) . ?
C67 C672 1.532(2) . ?
C14 H14 0.9500 . ?
C14 C15 1.380(3) . ?
C52 C57 1.523(2) . ?
C52 C53 1.394(2) . ?
C16 C15 1.397(2) . ?
C16 C18 1.529(2) . ?
C43 H43 0.9500 . ?
C15 H15 0.9500 . ?
C62 C63 1.393(3) . ?
C172 H17A 0.9800 . ?
C172 H17B 0.9800 . ?
C172 H17C 0.9800 . ?
C172 C17 1.537(2) . ?
C24 H24 0.9500 . ?
C24 C23 1.378(3) . ?
C24 C25 1.375(3) . ?
C17 H17 1.0000 . ?
C17 C171 1.536(2) . ?
C18 H18 1.0000 . ?
C18 C181 1.543(2) . ?
C18 C182 1.530(3) . ?
C26 C25 1.396(3) . ?
C26 C28 1.517(2) . ?
C66 C65 1.402(3) . ?
C66 C68 1.531(3) . ?
C84 C85 1.395(3) . ?
C57 H57 1.0000 . ?
C57 C572 1.532(2) . ?
C57 C571 1.537(2) . ?
C56 C58 1.522(2) . ?
C56 C55 1.394(3) . ?
C58 H58 1.0000 . ?
C58 C581 1.537(3) . ?
C58 C582 1.541(3) . ?
C781 H78A 0.9800 . ?
C781 H78B 0.9800 . ?
C781 H78C 0.9800 . ?
C23 H23 0.9500 . ?
C72 C77 1.525(2) . ?
C72 C73 1.396(3) . ?
C38 H38 1.0000 . ?
C38 C381 1.528(3) . ?
C38 C382 1.538(3) . ?
C181 H18A 0.9800 . ?
C181 H18B 0.9800 . ?
C181 H18C 0.9800 . ?
C782 H78D 0.9800 . ?
C782 H78E 0.9800 . ?
C782 H78F 0.9800 . ?
C271 H27A 0.9800 . ?
C271 H27B 0.9800 . ?
C271 H27C 0.9800 . ?
C55 H55 0.9500 . ?
C55 C54 1.380(3) . ?
C572 H57A 0.9800 . ?
C572 H57B 0.9800 . ?
C572 H57C 0.9800 . ?
C74 H74 0.9500 . ?
C74 C73 1.378(3) . ?
C74 C75 1.381(3) . ?
C35 H35 0.9500 . ?
C35 C34 1.388(3) . ?
C171 H17D 0.9800 . ?
C171 H17E 0.9800 . ?
C171 H17F 0.9800 . ?
C272 H27D 0.9800 . ?
C272 H27E 0.9800 . ?
C272 H27F 0.9800 . ?
C77 H77 1.0000 . ?
C77 C771 1.533(3) . ?
C77 C772 1.529(3) . ?
C25 H25 0.9500 . ?
C73 H73 0.9500 . ?
C54 H54 0.9500 . ?
C54 C53 1.379(3) . ?
C37 H37 1.0000 . ?
C37 C372 1.536(2) . ?
C37 C371 1.529(3) . ?
C53 H53 0.9500 . ?
C86 C85 1.362(3) . ?
C65 H65 0.9500 . ?
C65 C64 1.376(3) . ?
C182 H18D 0.9800 . ?
C182 H18E 0.9800 . ?
C182 H18F 0.9800 . ?
C68 H68 1.0000 . ?
C68 C682 1.538(3) . ?
C68 C681 1.538(3) . ?
C571 H57D 0.9800 . ?
C571 H57E 0.9800 . ?
C571 H57F 0.9800 . ?
C671 H67A 0.9800 . ?
C671 H67B 0.9800 . ?
C671 H67C 0.9800 . ?
C75 H75 0.9500 . ?
C28 H28 1.0000 . ?
C28 C281 1.523(3) . ?
C28 C282 1.529(3) . ?
C63 H63 0.9500 . ?
C63 C64 1.377(3) . ?
C64 H64 0.9500 . ?
C771 H77A 0.9800 . ?
C771 H77B 0.9800 . ?
C771 H77C 0.9800 . ?
C372 H37A 0.9800 . ?
C372 H37B 0.9800 . ?
C372 H37C 0.9800 . ?
C33 H33 0.9500 . ?
C33 C34 1.370(3) . ?
C581 H58A 0.9800 . ?
C581 H58B 0.9800 . ?
C581 H58C 0.9800 . ?
C682 H68A 0.9800 . ?
C682 H68B 0.9800 . ?
C682 H68C 0.9800 . ?
C582 H58D 0.9800 . ?
C582 H58E 0.9800 . ?
C582 H58F 0.9800 . ?
C672 H67D 0.9800 . ?
C672 H67E 0.9800 . ?
C672 H67F 0.9800 . ?
C85 H85 0.9500 . ?
C381 H38A 0.9800 . ?
C381 H38B 0.9800 . ?
C381 H38C 0.9800 . ?
C281 H28A 0.9800 . ?
C281 H28B 0.9800 . ?
C281 H28C 0.9800 . ?
C34 H34 0.9500 . ?
C772 H77D 0.9800 . ?
C772 H77E 0.9800 . ?
C772 H77F 0.9800 . ?
C371 H37D 0.9800 . ?
C371 H37E 0.9800 . ?
C371 H37F 0.9800 . ?
C382 H38D 0.9800 . ?
C382 H38E 0.9800 . ?
C382 H38F 0.9800 . ?
C681 H68D 0.9800 . ?
C681 H68E 0.9800 . ?
C681 H68F 0.9800 . ?
C282 H28D 0.9800 . ?
C282 H28E 0.9800 . ?
C282 H28F 0.9800 . ?
C96 H96A 0.9900 . ?
C96 H96B 0.9900 . ?
C96 C91 1.511(4) . ?
C96 C95 1.516(4) . ?
C91 H91A 0.9900 . ?
C91 H91B 0.9900 . ?
C91 C92 1.533(3) . ?
C92 H92A 0.9900 . ?
C92 H92B 0.9900 . ?
C92 C93 1.505(3) . ?
C93 H93A 0.9900 . ?
C93 H93B 0.9900 . ?
C93 C94 1.505(4) . ?
C94 H94A 0.9900 . ?
C94 H94B 0.9900 . ?
C94 C95 1.519(4) . ?
C95 H95A 0.9900 . ?
C95 H95B 0.9900 . ?
C102 H10A 0.9900 . ?
C102 H10B 0.9900 . ?
C102 C101 1.5106(10) . ?
C102 C103 1.5101(10) . ?
C101 H10C 0.9900 . ?
C101 H10D 0.9900 . ?
C101 C103 1.343(7) 2_577 ?
C103 H10E 0.9900 . ?
C103 H10F 0.9900 . ?

loop_
_geom_torsion_atom_site_label_1
_geom_torsion_atom_site_label_2
_geom_torsion_atom_site_label_3
_geom_torsion_atom_site_label_4
_geom_torsion
_geom_torsion_site_symmetry_1
_geom_torsion_site_symmetry_2
_geom_torsion_site_symmetry_3
_geom_torsion_site_symmetry_4
_geom_torsion_publ_flag
As1 C31 C36 C38 19.0(2) . . . . ?
As1 C31 C36 C35 -164.93(14) . . . . ?
As1 C31 C32 C37 -19.6(2) . . . . ?
As1 C31 C32 C33 164.61(14) . . . . ?
As1 C21 C22 C27 4.3(2) . . . . ?
As1 C21 C22 C23 -177.23(12) . . . . ?
As1 C21 C26 C25 178.90(12) . . . . ?
As1 C21 C26 C28 -1.0(2) . . . . ?
As1 C11 C16 C15 165.67(12) . . . . ?
As1 C11 C16 C18 -20.2(2) . . . . ?
As2 C71 C76 C78 13.6(2) . . . . ?
As2 C71 C76 C75 -170.62(13) . . . . ?
As2 C71 C72 C77 -13.2(2) . . . . ?
As2 C71 C72 C73 169.20(14) . . . . ?
As2 C51 C52 C57 25.8(2) . . . . ?
As2 C51 C52 C53 -159.49(13) . . . . ?
As2 C51 C56 C58 -23.7(2) . . . . ?
As2 C51 C56 C55 159.45(13) . . . . ?
As2 C61 C62 C67 -1.4(2) . . . . ?
As2 C61 C62 C63 -179.35(13) . . . . ?
As2 C61 C66 C65 179.12(13) . . . . ?
As2 C61 C66 C68 -2.2(2) . . . . ?
O12 C41 C42 N1 1.8(2) . . . . ?
O12 C41 C42 C43 -176.81(16) . . . . ?
O12 C41 C46 N3 1.7(3) . . . . ?
O12 C41 C46 C45 178.49(16) . . . . ?
O22 C81 C82 N4 1.4(3) . . . . ?
O22 C81 C82 C83 178.92(17) . . . . ?
O22 C81 C86 N6 0.5(3) . . . . ?
O22 C81 C86 C85 179.96(18) . . . . ?
O17 N3 C46 C41 177.38(14) . . . . ?
O17 N3 C46 C45 0.3(2) . . . . ?
O18 N3 C46 C41 -1.8(2) . . . . ?
O18 N3 C46 C45 -178.83(14) . . . . ?
O16 N2 C44 C45 -3.7(2) . . . . ?
O16 N2 C44 C43 -179.60(15) . . . . ?
O15 N2 C44 C45 175.03(14) . . . . ?
O15 N2 C44 C43 -0.9(2) . . . . ?
O24 N4 C82 C81 157.84(16) . . . . ?
O24 N4 C82 C83 -19.9(2) . . . . ?
O23 N4 C82 C81 -22.2(2) . . . . ?
O23 N4 C82 C83 160.03(16) . . . . ?
O25 N5 C84 C83 -9.3(3) . . . . ?
O25 N5 C84 C85 172.20(17) . . . . ?
N4 C82 C83 C84 178.23(16) . . . . ?
N3 C46 C45 C44 175.76(14) . . . . ?
N2 C44 C43 C42 175.89(15) . . . . ?
N5 C84 C85 C86 178.07(17) . . . . ?
C41 C42 N1 O13 -86.39(19) . . . . ?
C41 C42 N1 O14 93.28(19) . . . . ?
C41 C42 C43 C44 -2.1(3) . . . . ?
C41 C46 C45 C44 -1.2(2) . . . . ?
C42 C41 C46 N3 -177.40(14) . . . . ?
C42 C41 C46 C45 -0.6(2) . . . . ?
C31 C36 C38 C381 -112.92(19) . . . . ?
C31 C36 C38 C382 124.14(19) . . . . ?
C31 C36 C35 C34 -1.6(3) . . . . ?
C31 C32 C37 C372 -115.10(19) . . . . ?
C31 C32 C37 C371 120.37(19) . . . . ?
C31 C32 C33 C34 1.9(3) . . . . ?
O26 N5 C84 C83 170.85(18) . . . . ?
O26 N5 C84 C85 -7.6(3) . . . . ?
N1 C42 C43 C44 179.35(15) . . . . ?
C27 C22 C23 C24 176.62(16) . . . . ?
C21 C22 C23 C24 -2.0(2) . . . . ?
C21 C26 C25 C24 -1.5(3) . . . . ?
C21 C26 C28 C281 -115.20(19) . . . . ?
C21 C26 C28 C282 123.56(19) . . . . ?
O28 N6 C86 C81 -64.8(2) . . . . ?
O28 N6 C86 C85 115.7(2) . . . . ?
C46 C41 C42 N1 -179.10(14) . . . . ?
C46 C41 C42 C43 2.3(2) . . . . ?
C46 C45 C44 N2 -174.33(14) . . . . ?
C46 C45 C44 C43 1.5(2) . . . . ?
C81 C82 C83 C84 0.6(3) . . . . ?
C81 C86 C85 C84 1.4(3) . . . . ?
C71 C76 C78 C781 121.06(18) . . . . ?
C71 C76 C78 C782 -117.02(19) . . . . ?
C71 C76 C75 C74 0.0(3) . . . . ?
C71 C72 C77 C771 -122.1(2) . . . . ?
C71 C72 C77 C772 114.4(2) . . . . ?
C71 C72 C73 C74 3.3(3) . . . . ?
C51 C52 C57 C572 -123.07(18) . . . . ?
C51 C52 C57 C571 114.00(18) . . . . ?
C51 C52 C53 C54 -1.6(3) . . . . ?
C51 C56 C58 C581 113.46(19) . . . . ?
C51 C56 C58 C582 -124.26(18) . . . . ?
C51 C56 C55 C54 1.7(3) . . . . ?
N6 C86 C85 C84 -179.22(18) . . . . ?
C45 C44 C43 C42 0.1(2) . . . . ?
C82 C81 C86 N6 179.29(16) . . . . ?
C82 C81 C86 C85 -1.3(3) . . . . ?
C82 C83 C84 N5 -179.00(16) . . . . ?
C82 C83 C84 C85 -0.6(3) . . . . ?
C83 C84 C85 C86 -0.4(3) . . . . ?
C61 C62 C63 C64 -0.2(3) . . . . ?
C61 C66 C65 C64 0.6(3) . . . . ?
C61 C66 C68 C682 -104.6(2) . . . . ?
C61 C66 C68 C681 133.14(19) . . . . ?
O27 N6 C86 C81 116.3(2) . . . . ?
O27 N6 C86 C85 -63.1(3) . . . . ?
C12 C13 C14 C15 -3.2(3) . . . . ?
C12 C11 C16 C15 -6.6(2) . . . . ?
C12 C11 C16 C18 167.47(15) . . . . ?
C36 C31 C32 C37 169.60(16) . . . . ?
C36 C31 C32 C33 -6.2(3) . . . . ?
C36 C35 C34 C33 -2.6(3) . . . . ?
C76 C71 C72 C77 170.85(16) . . . . ?
C76 C71 C72 C73 -6.7(3) . . . . ?
C13 C12 C11 As1 -165.48(12) . . . . ?
C13 C12 C11 C16 7.0(2) . . . . ?
C13 C12 C17 C172 67.85(19) . . . . ?
C13 C12 C17 C171 -55.76(19) . . . . ?
C13 C14 C15 C16 3.6(3) . . . . ?
C11 C12 C13 C14 -2.0(2) . . . . ?
C11 C12 C17 C172 -112.49(17) . . . . ?
C11 C12 C17 C171 123.90(17) . . . . ?
C11 C16 C15 C14 1.3(2) . . . . ?
C11 C16 C18 C181 -118.71(18) . . . . ?
C11 C16 C18 C182 119.01(18) . . . . ?
C22 C21 C26 C25 -0.3(2) . . . . ?
C22 C21 C26 C28 179.74(16) . . . . ?
C32 C31 C36 C38 -169.98(16) . . . . ?
C32 C31 C36 C35 6.1(3) . . . . ?
C32 C33 C34 C35 2.5(3) . . . . ?
C78 C76 C75 C74 176.23(18) . . . . ?
C67 C62 C63 C64 -178.22(16) . . . . ?
C52 C51 C56 C58 169.60(16) . . . . ?
C52 C51 C56 C55 -7.3(2) . . . . ?
C43 C42 N1 O13 92.3(2) . . . . ?
C43 C42 N1 O14 -88.0(2) . . . . ?
C15 C16 C18 C181 55.4(2) . . . . ?
C15 C16 C18 C182 -66.9(2) . . . . ?
C62 C61 C66 C65 -2.2(2) . . . . ?
C62 C61 C66 C68 176.49(16) . . . . ?
C62 C63 C64 C65 -1.3(3) . . . . ?
C17 C12 C13 C14 177.71(15) . . . . ?
C17 C12 C11 As1 14.9(2) . . . . ?
C17 C12 C11 C16 -172.69(15) . . . . ?
C18 C16 C15 C14 -173.29(16) . . . . ?
C26 C21 C22 C27 -176.42(15) . . . . ?
C26 C21 C22 C23 2.0(2) . . . . ?
C66 C61 C62 C67 179.94(15) . . . . ?
C66 C61 C62 C63 2.0(2) . . . . ?
C66 C65 C64 C63 1.1(3) . . . . ?
C57 C52 C53 C54 173.47(16) . . . . ?
C56 C51 C52 C57 -167.43(15) . . . . ?
C56 C51 C52 C53 7.3(2) . . . . ?
C56 C55 C54 C53 3.8(3) . . . . ?
C58 C56 C55 C54 -175.44(17) . . . . ?
C23 C24 C25 C26 1.6(3) . . . . ?
C72 C71 C76 C78 -170.71(16) . . . . ?
C72 C71 C76 C75 5.1(2) . . . . ?
C38 C36 C35 C34 174.79(18) . . . . ?
C271 C27 C22 C21 117.74(18) . . . . ?
C271 C27 C22 C23 -60.73(19) . . . . ?
C55 C56 C58 C581 -69.6(2) . . . . ?
C55 C56 C58 C582 52.6(2) . . . . ?
C55 C54 C53 C52 -3.8(3) . . . . ?
C35 C36 C38 C381 70.9(2) . . . . ?
C35 C36 C38 C382 -52.0(2) . . . . ?
C272 C27 C22 C21 -120.50(18) . . . . ?
C272 C27 C22 C23 61.02(19) . . . . ?
C77 C72 C73 C74 -174.46(19) . . . . ?
C25 C24 C23 C22 0.3(3) . . . . ?
C25 C26 C28 C281 64.9(2) . . . . ?
C25 C26 C28 C282 -56.4(2) . . . . ?
C73 C72 C77 C771 55.5(2) . . . . ?
C73 C72 C77 C772 -68.0(2) . . . . ?
C73 C74 C75 C76 -3.3(3) . . . . ?
C37 C32 C33 C34 -174.31(19) . . . . ?
C53 C52 C57 C572 62.1(2) . . . . ?
C53 C52 C57 C571 -60.8(2) . . . . ?
C86 C81 C82 N4 -177.29(15) . . . . ?
C86 C81 C82 C83 0.3(2) . . . . ?
C65 C66 C68 C682 74.1(2) . . . . ?
C65 C66 C68 C681 -48.2(2) . . . . ?
C68 C66 C65 C64 -178.18(17) . . . . ?
C671 C67 C62 C61 -94.60(19) . . . . ?
C671 C67 C62 C63 83.35(19) . . . . ?
C75 C76 C78 C781 -54.8(2) . . . . ?
C75 C76 C78 C782 67.1(2) . . . . ?
C75 C74 C73 C72 1.6(3) . . . . ?
C28 C26 C25 C24 178.42(17) . . . . ?
C33 C32 C37 C372 60.7(2) . . . . ?
C33 C32 C37 C371 -63.8(2) . . . . ?
C672 C67 C62 C61 139.69(17) . . . . ?
C672 C67 C62 C63 -42.4(2) . . . . ?
C96 C91 C92 C93 -54.3(3) . . . . ?
C91 C96 C95 C94 -57.2(3) . . . . ?
C91 C92 C93 C94 54.9(3) . . . . ?
C92 C93 C94 C95 -55.8(3) . . . . ?
C93 C94 C95 C96 57.0(3) . . . . ?
C95 C96 C91 C92 55.3(3) . . . . ?
C101 C102 C103 C101 -45.9(8) . . . 2_577 ?
C103 C102 C101 C103 44.5(8) . . . 2_577 ?

loop_
_exptl_oxdiff_crystal_face_indexfrac_h
_exptl_oxdiff_crystal_face_indexfrac_k
_exptl_oxdiff_crystal_face_indexfrac_l
_exptl_oxdiff_crystal_face_x
_exptl_oxdiff_crystal_face_y
_exptl_oxdiff_crystal_face_z
0.9993 0.9979 0.9978 -0.0137 -0.1636 0.0297
1.9988 1.9941 0.9951 -0.0148 -0.3251 -0.0021
0.9992 1.9992 1.9946 0.0509 -0.2295 0.1016
-0.0002 0.0017 1.0005 -0.0127 -0.0021 0.0615
0.0002 -0.0017 -1.0005 0.0127 0.0021 -0.0615
-0.9992 2.0028 -0.0083 0.2331 -0.0300 0.0631
-0.9996 2.0062 1.9927 0.2077 -0.0341 0.1861
0.9989 -1.9994 2.0092 -0.2586 0.0258 0.0598
-0.9989 0.9997 -2.0056 0.1812 0.0380 -0.0703
-0.9995 1.0048 0.9959 0.1431 0.0318 0.1141
1.9988 -2.0080 -0.9913 -0.2988 -0.0656 -0.1668
-0.9990 0.0001 -2.0019 0.1038 0.1018 -0.0807
-1.9986 0.0053 -1.0024 0.1695 0.1974 0.0230
-0.0001 -0.9997 0.0037 -0.0774 0.0638 -0.0104
0.9999 1.9924 -2.0074 0.1018 -0.2212 -0.1443
